data_2103138
loop_
_publ_author_name
'G\"orbitz, Carl Henrik'

_publ_section_title
;
b Turns, water cage formation and hydrogen bonding in the structures of
L-Valyl-L-phenylalanine
;
_journal_issue 3
_journal_name_full 'Acta Crystallographica, Section B'
_journal_page_first 512
_journal_page_last 518
_journal_paper_doi 10.1107/S010876810200277X
_journal_volume 58
_journal_year 2002
_chemical_formula_sum 'C14 H26 N2 O6'
_chemical_formula_weight 318.37
_chemical_name_systematic
;
 L-Val-L-Phe trihydrate
;
_space_group_IT_number 4
_symmetry_cell_setting monoclinic
_symmetry_space_group_name_Hall 'P 2yb'
_symmetry_space_group_name_H-M 'P 1 21 1'
_atom_sites_solution_hydrogens geom
_atom_sites_solution_primary direct
_atom_sites_solution_secondary difmap
_audit_creation_method SHELXL-97
_cell_angle_alpha 90.00
_cell_angle_beta 105.1710(10)
_cell_angle_gamma 90.00
_cell_formula_units_Z 16
_cell_length_a 10.3137(3)
_cell_length_b 45.2095(12)
_cell_length_c 15.5891(4)
_cell_measurement_reflns_used 49294
_cell_measurement_temperature 150(2)
_cell_measurement_theta_max 29.57
_cell_measurement_theta_min 1.43
_cell_volume 7015.5(3)
_computing_cell_refinement 'SAINT (Bruker, 1998)'
_computing_data_collection 'SMART (Bruker, 1998)'
_computing_data_reduction 'SAINT (Bruker, 1998)'
_computing_molecular_graphics 'SHELXTL (Sheldrick, 1997)'
_computing_publication_material 'SHELXTL (Sheldrick, 1997)'
_computing_structure_refinement 'SHELXTL (Sheldrick, 1997)'
_computing_structure_solution 'SHELXTL (Sheldrick, 1997)'
_diffrn_ambient_temperature 150(2)
_diffrn_detector_area_resol_mean 8.3
_diffrn_measured_fraction_theta_full 0.996
_diffrn_measured_fraction_theta_max 0.996
_diffrn_measurement_device_type 'Siemens SMART CCD diffractometer'
_diffrn_measurement_method 'Sets of exposures each taken over 0.3\% \w rotation'
_diffrn_radiation_monochromator graphite
_diffrn_radiation_source 'fine-focus sealed tube'
_diffrn_radiation_type MoK\a
_diffrn_radiation_wavelength 0.71073
_diffrn_reflns_av_R_equivalents 0.0346
_diffrn_reflns_av_sigmaI/netI 0.0235
_diffrn_reflns_limit_h_max 14
_diffrn_reflns_limit_h_min -14
_diffrn_reflns_limit_k_max 62
_diffrn_reflns_limit_k_min -60
_diffrn_reflns_limit_l_max 21
_diffrn_reflns_limit_l_min -19
_diffrn_reflns_number 72689
_diffrn_reflns_theta_full 29.57
_diffrn_reflns_theta_max 29.57
_diffrn_reflns_theta_min 1.43
_diffrn_standards_decay_% 0
_exptl_absorpt_coefficient_mu 0.094
_exptl_absorpt_correction_T_max 0.999
_exptl_absorpt_correction_T_min 0.902
_exptl_absorpt_correction_type empirical
_exptl_absorpt_process_details 'SADABS (Sheldrick, 1996)'
_exptl_crystal_colour colourless
_exptl_crystal_density_diffrn 1.206
_exptl_crystal_density_meas ?
_exptl_crystal_density_method .
_exptl_crystal_description plate
_exptl_crystal_F_000 2752
_exptl_crystal_size_max 1.10
_exptl_crystal_size_mid 1.00
_exptl_crystal_size_min 0.01
_refine_diff_density_max 0.395
_refine_diff_density_min -0.417
_refine_ls_abs_structure_details 'Flack H D (1983), Acta Cryst. A39, 876-881'
_refine_ls_abs_structure_Flack -0.2(8)
_refine_ls_extinction_method none
_refine_ls_goodness_of_fit_ref 1.196
_refine_ls_hydrogen_treatment constr
_refine_ls_matrix_type full
_refine_ls_number_parameters 1475
_refine_ls_number_reflns 19842
_refine_ls_number_restraints 1703
_refine_ls_restrained_S_all 1.173
_refine_ls_R_factor_all 0.0793
_refine_ls_R_factor_gt 0.0751
_refine_ls_shift/su_max 0.041
_refine_ls_shift/su_mean 0.002
_refine_ls_structure_factor_coef Fsqd
_refine_ls_weighting_details 'calc w=1/[\s^2^(Fo^2^)+(0.0713P)^2^+9.9786P] where P=(Fo^2^+2Fc^2^)/3'
_refine_ls_weighting_scheme calc
_refine_ls_wR_factor_gt 0.2056
_refine_ls_wR_factor_ref 0.2081
_reflns_number_gt 18611
_reflns_number_total 19842
_reflns_threshold_expression >2sigma(I)
_cod_data_source_file os0088.cif
_cod_original_sg_symbol_H-M 'P 21'
_cod_database_code 2103138

loop_
_symmetry_equiv_pos_as_xyz
'x, y, z'
'-x, y+1/2, -z'

loop_
_atom_site_label
_atom_site_fract_x
_atom_site_fract_y
_atom_site_fract_z
_atom_site_U_iso_or_equiv
_atom_site_adp_type
_atom_site_calc_flag
_atom_site_refinement_flags
_atom_site_occupancy
_atom_site_disorder_assembly
_atom_site_disorder_group
_atom_site_type_symbol
O1A 0.3198(3) 0.21908(7) 0.7949(2) 0.0266(6) Uani d D 1 . . O
O2A 0.4246(3) 0.17034(8) 0.9800(2) 0.0320(7) Uani d D 1 . . O
O3A 0.2196(3) 0.15895(8) 0.8976(2) 0.0259(6) Uani d D 1 . . O
N1A 0.5047(4) 0.25315(8) 0.7191(2) 0.0233(7) Uani d D 1 . . N
H1A 0.4542 0.2418 0.6744 0.035 Uiso calc R 1 . . H
H2A 0.5793 0.2596 0.7038 0.035 Uiso calc R 1 . . H
H3A 0.4556 0.2690 0.7283 0.035 Uiso calc R 1 . . H
N2A 0.4824(3) 0.18436(7) 0.8151(2) 0.0215(7) Uani d D 1 . . N
H4A 0.5670 0.1809 0.8167 0.026 Uiso calc R 1 . . H
C1A 0.5459(4) 0.23509(8) 0.8028(2) 0.0194(7) Uani d D 1 . . C
H15A 0.6315 0.2245 0.8039 0.023 Uiso calc R 1 . . H
C2A 0.5702(4) 0.25570(8) 0.8843(2) 0.0235(8) Uani d D 1 . . C
H21A 0.4876 0.2679 0.8792 0.028 Uiso calc R 1 . . H
C3A 0.6887(5) 0.27665(11) 0.8878(4) 0.0370(11) Uani d D 1 . . C
H31A 0.7029 0.2893 0.9404 0.055 Uiso calc R 1 . . H
H32A 0.6689 0.2890 0.8342 0.055 Uiso calc R 1 . . H
H33A 0.7700 0.2650 0.8910 0.055 Uiso calc R 1 . . H
C4A 0.5948(6) 0.23717(12) 0.9689(3) 0.0359(11) Uani d D 1 . . C
H41A 0.5176 0.2241 0.9654 0.054 Uiso calc R 1 . . H
H42A 0.6066 0.2503 1.0204 0.054 Uiso calc R 1 . . H
H43A 0.6759 0.2252 0.9751 0.054 Uiso calc R 1 . . H
C5A 0.4370(4) 0.21215(8) 0.8032(3) 0.0223(8) Uani d D 1 . . C
C6A 0.3979(4) 0.15940(7) 0.8256(3) 0.0197(7) Uani d D 1 . . C
H61A 0.3209 0.1578 0.7713 0.024 Uiso calc R 1 . . H
C7A 0.4838(4) 0.13099(8) 0.8349(3) 0.0260(9) Uani d D 1 . . C
H71A 0.5252 0.1298 0.7844 0.031 Uiso calc R 1 . . H
H72A 0.5571 0.1322 0.8903 0.031 Uiso calc R 1 . . H
C8A 0.4032(5) 0.10329(8) 0.8368(3) 0.0268(9) Uani d D 1 . . C
C9A 0.3450(7) 0.08834(12) 0.7586(3) 0.0497(16) Uani d D 1 . . C
H91A 0.3602 0.0951 0.7043 0.060 Uiso calc R 1 . . H
C10A 0.2636(10) 0.06334(15) 0.7585(4) 0.070(3) Uani d D 1 . . C
H10A 0.2214 0.0538 0.7041 0.084 Uiso calc R 1 . . H
C11A 0.2453(8) 0.05278(13) 0.8373(4) 0.066(2) Uani d D 1 . . C
H11A 0.1929 0.0355 0.8377 0.079 Uiso calc R 1 . . H
C12A 0.3032(6) 0.06730(13) 0.9154(4) 0.0490(15) Uani d D 1 . . C
H12A 0.2906 0.0601 0.9698 0.059 Uiso calc R 1 . . H
C13A 0.3809(5) 0.09273(11) 0.9150(3) 0.0341(10) Uani d D 1 . . C
H13A 0.4186 0.1029 0.9692 0.041 Uiso calc R 1 . . H
C14A 0.3428(4) 0.16339(9) 0.9077(2) 0.0226(8) Uani d D 1 . . C
O1B 0.2235(3) 0.17726(8) 0.3151(2) 0.0307(5) Uani d D 1 . . O
O2B 0.4863(3) 0.22614(7) 0.4920(2) 0.0285(5) Uani d D 1 . . O
O3B 0.3659(3) 0.21616(7) 0.5887(2) 0.0269(5) Uani d D 1 . . O
N1B 0.5241(3) 0.17807(8) 0.2521(2) 0.0210(5) Uani d D 1 . . N
H1B 0.5101 0.1978 0.2573 0.031 Uiso calc R 1 . . H
H2B 0.5479 0.1746 0.2008 0.031 Uiso calc R 1 . . H
H3B 0.5910 0.1719 0.2992 0.031 Uiso calc R 1 . . H
N2B 0.4300(3) 0.17183(7) 0.40891(19) 0.0187(4) Uani d D 1 . . N
H4B 0.5156 0.1686 0.4132 0.022 Uiso calc R 1 . . H
C1B 0.3976(4) 0.16151(8) 0.2505(2) 0.0196(5) Uani d D 1 . . C
H15B 0.3293 0.1666 0.1940 0.024 Uiso calc R 1 . . H
C2B 0.4213(4) 0.12787(8) 0.2516(3) 0.0248(6) Uani d D 1 . . C
H21B 0.4977 0.1232 0.3042 0.030 Uiso calc R 1 . . H
C3B 0.4610(7) 0.11799(12) 0.1675(4) 0.0458(11) Uani d D 1 . . C
H31B 0.4756 0.0965 0.1695 0.069 Uiso calc R 1 . . H
H32B 0.5439 0.1281 0.1647 0.069 Uiso calc R 1 . . H
H33B 0.3889 0.1230 0.1148 0.069 Uiso calc R 1 . . H
C4B 0.2982(6) 0.11115(12) 0.2618(4) 0.0401(9) Uani d D 1 . . C
H41B 0.2740 0.1181 0.3150 0.060 Uiso calc R 1 . . H
H42B 0.3183 0.0899 0.2675 0.060 Uiso calc R 1 . . H
H43B 0.2231 0.1146 0.2094 0.060 Uiso calc R 1 . . H
C5B 0.3429(3) 0.17140(9) 0.3284(2) 0.0203(5) Uani d D 1 . . C
C6B 0.3877(4) 0.17749(8) 0.4898(2) 0.0209(5) Uani d D 1 . . C
H61B 0.2887 0.1739 0.4761 0.025 Uiso calc R 1 . . H
C7B 0.4581(5) 0.15510(8) 0.5627(3) 0.0268(6) Uani d D 1 . . C
H71B 0.5568 0.1573 0.5747 0.032 Uiso calc R 1 . . H
H72B 0.4326 0.1593 0.6184 0.032 Uiso calc R 1 . . H
C8B 0.4182(4) 0.12387(9) 0.5332(3) 0.0275(6) Uani d D 1 . . C
C9B 0.5040(5) 0.10529(10) 0.5025(4) 0.0368(8) Uani d D 1 . . C
H91B 0.5916 0.1119 0.5028 0.044 Uiso calc R 1 . . H
C10B 0.4617(6) 0.07683(11) 0.4712(4) 0.0442(10) Uani d D 1 . . C
H10B 0.5210 0.0642 0.4508 0.053 Uiso calc R 1 . . H
C11B 0.3346(6) 0.06710(11) 0.4701(4) 0.0467(10) Uani d D 1 . . C
H11B 0.3056 0.0480 0.4479 0.056 Uiso calc R 1 . . H
C12B 0.2499(6) 0.08525(11) 0.5013(4) 0.0436(10) Uani d D 1 . . C
H12B 0.1628 0.0785 0.5017 0.052 Uiso calc R 1 . . H
C13B 0.2914(5) 0.11353(10) 0.5324(3) 0.0327(7) Uani d D 1 . . C
H13B 0.2319 0.1259 0.5535 0.039 Uiso calc R 1 . . H
C14B 0.4147(4) 0.20933(8) 0.5251(2) 0.0206(5) Uani d D 1 . . C
O1C 0.7576(4) 0.21263(8) 0.2908(3) 0.0255(7) Uani d PD 0.894(3) A 1 O
O2C 0.8974(3) 0.17522(9) 0.4881(2) 0.0332(7) Uani d PD 0.894(3) A 1 O
O3C 0.6990(3) 0.15827(7) 0.4081(2) 0.0253(6) Uani d PD 0.894(3) A 1 O
N1C 0.8629(4) 0.25437(8) 0.2050(2) 0.0203(7) Uani d PD 0.894(3) A 1 N
H1C 0.8612 0.2446 0.1538 0.031 Uiso calc PR 0.894(3) A 1 H
H2C 0.8930 0.2731 0.2017 0.031 Uiso calc PR 0.894(3) A 1 H
H3C 0.7786 0.2550 0.2129 0.031 Uiso calc PR 0.894(3) A 1 H
N2C 0.9510(3) 0.18631(7) 0.3206(3) 0.0229(7) Uani d PD 0.894(3) A 1 N
H4C 1.0376 0.1858 0.3243 0.028 Uiso calc PR 0.894(3) A 1 H
C1C 0.9547(4) 0.23871(9) 0.2816(3) 0.0197(8) Uani d PD 0.894(3) A 1 C
H15C 1.0376 0.2325 0.2647 0.024 Uiso calc PR 0.894(3) A 1 H
C2C 0.9940(5) 0.25957(10) 0.3629(3) 0.0241(9) Uani d PD 0.894(3) A 1 C
H21C 1.0369 0.2774 0.3438 0.029 Uiso calc PR 0.894(3) A 1 H
C3C 0.8740(5) 0.27069(14) 0.3944(4) 0.0356(12) Uani d PD 0.894(3) A 1 C
H31C 0.9061 0.2832 0.4470 0.053 Uiso calc PR 0.894(3) A 1 H
H32C 0.8248 0.2538 0.4094 0.053 Uiso calc PR 0.894(3) A 1 H
H33C 0.8143 0.2822 0.3469 0.053 Uiso calc PR 0.894(3) A 1 H
C4C 1.1008(6) 0.24490(15) 0.4373(4) 0.0401(14) Uani d PD 0.894(3) A 1 C
H41C 1.1767 0.2388 0.4146 0.060 Uiso calc PR 0.894(3) A 1 H
H42C 1.0622 0.2275 0.4590 0.060 Uiso calc PR 0.894(3) A 1 H
H43C 1.1319 0.2590 0.4862 0.060 Uiso calc PR 0.894(3) A 1 H
C5C 0.8792(5) 0.21125(8) 0.2991(3) 0.0190(10) Uani d PD 0.894(3) A 1 C
C6C 0.8796(3) 0.16008(7) 0.3377(3) 0.0197(7) Uani d PD 0.894(3) A 1 C
H61C 0.8037 0.1562 0.2841 0.024 Uiso calc PR 0.894(3) A 1 H
C7C 0.9739(4) 0.13296(8) 0.3527(4) 0.0293(9) Uani d PD 0.894(3) A 1 C
H71C 1.0218 0.1322 0.3054 0.035 Uiso calc PR 0.894(3) A 1 H
H72C 1.0418 0.1350 0.4105 0.035 Uiso calc PR 0.894(3) A 1 H
C8C 0.8976(4) 0.10450(8) 0.3522(3) 0.0283(9) Uani d PD 0.894(3) A 1 C
C9C 0.8438(7) 0.08961(12) 0.2728(4) 0.0476(14) Uani d PD 0.894(3) A 1 C
H91C 0.8617 0.0967 0.2196 0.057 Uiso calc PR 0.894(3) A 1 H
C10C 0.7634(9) 0.06432(15) 0.2695(5) 0.069(2) Uani d PD 0.894(3) A 1 C
H10C 0.7235 0.0550 0.2142 0.082 Uiso calc PR 0.894(3) A 1 H
C11C 0.7428(8) 0.05306(13) 0.3472(5) 0.071(3) Uani d PD 0.894(3) A 1 C
H11C 0.6913 0.0356 0.3460 0.085 Uiso calc PR 0.894(3) A 1 H
C12C 0.7970(6) 0.06728(13) 0.4262(4) 0.0546(18) Uani d PD 0.894(3) A 1 C
H12C 0.7829 0.0596 0.4797 0.066 Uiso calc PR 0.894(3) A 1 H
C13C 0.8729(5) 0.09306(12) 0.4284(3) 0.0388(11) Uani d PD 0.894(3) A 1 C
H13C 0.9081 0.1029 0.4835 0.047 Uiso calc PR 0.894(3) A 1 H
C14C 0.8203(3) 0.16502(9) 0.4180(2) 0.0223(8) Uani d PD 0.894(3) A 1 C
O1M 0.793(3) 0.2207(8) 0.289(4) 0.047(13) Uiso d PD 0.106(3) A 2 O
O2M 0.8974(3) 0.17522(9) 0.4881(2) 0.0332(7) Uani d PD 0.11 A 2 O
O3M 0.6990(3) 0.15827(7) 0.4081(2) 0.0253(6) Uani d PD 0.11 A 2 O
N1M 0.985(3) 0.2542(6) 0.2193(16) 0.022(6) Uiso d PD 0.106(3) A 2 N
H1M 0.9631 0.2426 0.1699 0.033 Uiso calc PR 0.106(3) A 2 H
H2M 1.0551 0.2662 0.2169 0.033 Uiso calc PR 0.106(3) A 2 H
H3M 0.9132 0.2655 0.2218 0.033 Uiso calc PR 0.106(3) A 2 H
N2M 0.9510(3) 0.18631(7) 0.3206(3) 0.0229(7) Uani d PD 0.11 A 2 N
H4M 1.0375 0.1836 0.3270 0.028 Uiso calc PR 0.106(3) A 2 H
C1M 1.025(3) 0.2350(4) 0.3006(14) 0.010(5) Uiso d PD 0.106(3) A 2 C
H15M 1.1081 0.2237 0.3003 0.012 Uiso calc PR 0.106(3) A 2 H
C2M 1.051(3) 0.2542(6) 0.3857(15) 0.016(7) Uiso d PD 0.106(3) A 2 C
H21M 0.9672 0.2657 0.3841 0.020 Uiso calc PR 0.106(3) A 2 H
C3M 1.164(5) 0.2759(9) 0.389(3) 0.044(12) Uiso d PD 0.106(3) A 2 C
H31M 1.1407 0.2887 0.3363 0.066 Uiso calc PR 0.106(3) A 2 H
H32M 1.2466 0.2649 0.3897 0.066 Uiso calc PR 0.106(3) A 2 H
H33M 1.1788 0.2880 0.4426 0.066 Uiso calc PR 0.106(3) A 2 H
C4M 1.080(5) 0.2337(9) 0.4671(19) 0.031(9) Uiso d PD 0.106(3) A 2 C
H41M 1.0002 0.2219 0.4663 0.047 Uiso calc PR 0.106(3) A 2 H
H42M 1.1042 0.2456 0.5215 0.047 Uiso calc PR 0.106(3) A 2 H
H43M 1.1550 0.2205 0.4656 0.047 Uiso calc PR 0.106(3) A 2 H
C5M 0.909(2) 0.2134(4) 0.297(3) 0.033(18) Uiso d PD 0.106(3) A 2 C
C6M 0.8796(3) 0.16008(7) 0.3377(3) 0.0197(7) Uani d PD 0.11 A 2 C
H61M 0.8037 0.1562 0.2841 0.024 Uiso calc PR 0.106(3) A 2 H
C7M 0.9739(4) 0.13296(8) 0.3527(4) 0.0293(9) Uani d PD 0.11 A 2 C
H71M 1.0218 0.1322 0.3054 0.035 Uiso calc PR 0.106(3) A 2 H
H72M 1.0418 0.1350 0.4105 0.035 Uiso calc PR 0.106(3) A 2 H
C8M 0.8976(4) 0.10450(8) 0.3522(3) 0.0283(9) Uani d PD 0.11 A 2 C
C9M 0.8438(7) 0.08961(12) 0.2728(4) 0.0476(14) Uani d PD 0.11 A 2 C
H91M 0.8617 0.0967 0.2196 0.057 Uiso calc PR 0.106(3) A 2 H
C10M 0.7634(9) 0.06432(15) 0.2695(5) 0.069(2) Uani d PD 0.11 A 2 C
H10M 0.7235 0.0550 0.2142 0.082 Uiso calc PR 0.106(3) A 2 H
C11M 0.7428(8) 0.05306(13) 0.3472(5) 0.071(3) Uani d PD 0.11 A 2 C
H11M 0.6913 0.0356 0.3460 0.085 Uiso calc PR 0.106(3) A 2 H
C12M 0.7970(6) 0.06728(13) 0.4262(4) 0.0546(18) Uani d PD 0.11 A 2 C
H12M 0.7829 0.0596 0.4797 0.066 Uiso calc PR 0.106(3) A 2 H
C13M 0.8729(5) 0.09306(12) 0.4284(3) 0.0388(11) Uani d PD 0.11 A 2 C
H13M 0.9081 0.1029 0.4835 0.047 Uiso calc PR 0.106(3) A 2 H
C14M 0.8203(3) 0.16502(9) 0.4180(2) 0.0223(8) Uani d PD 0.11 A 2 C
O1D 0.7532(3) 0.17922(8) -0.1754(2) 0.0307(5) Uani d D 1 . . O
O2D 1.0027(3) 0.22200(7) 0.0022(2) 0.0285(5) Uani d D 1 . . O
O3D 0.8801(3) 0.20944(8) 0.0957(2) 0.0269(5) Uani d D 1 . . O
N1D 1.0426(3) 0.18232(8) -0.2457(2) 0.0210(5) Uani d D 1 . . N
H1D 1.0249 0.2017 -0.2376 0.031 Uiso calc R 1 . . H
H2D 1.0641 0.1802 -0.2984 0.031 Uiso calc R 1 . . H
H3D 1.1126 0.1762 -0.2006 0.031 Uiso calc R 1 . . H
N2D 0.9565(3) 0.16836(7) -0.08524(19) 0.0187(4) Uani d D 1 . . N
H4D 1.0407 0.1637 -0.0816 0.022 Uiso calc R 1 . . H
C1D 0.9210(4) 0.16408(8) -0.2467(2) 0.0196(5) Uani d D 1 . . C
H15D 0.8489 0.1694 -0.3011 0.024 Uiso calc R 1 . . H
C2D 0.9489(4) 0.13066(8) -0.2502(3) 0.0248(6) Uani d D 1 . . C
H21D 1.0266 0.1256 -0.1988 0.030 Uiso calc R 1 . . H
C3D 0.9865(7) 0.12277(12) -0.3360(4) 0.0458(11) Uani d D 1 . . C
H31D 1.0028 0.1014 -0.3374 0.069 Uiso calc R 1 . . H
H32D 1.0680 0.1335 -0.3383 0.069 Uiso calc R 1 . . H
H33D 0.9128 0.1283 -0.3872 0.069 Uiso calc R 1 . . H
C4D 0.8269(6) 0.11286(12) -0.2414(4) 0.0401(9) Uani d D 1 . . C
H41D 0.8461 0.0917 -0.2434 0.060 Uiso calc R 1 . . H
H42D 0.7490 0.1179 -0.2905 0.060 Uiso calc R 1 . . H
H43D 0.8074 0.1176 -0.1847 0.060 Uiso calc R 1 . . H
C5D 0.8704(4) 0.17158(9) -0.1653(2) 0.0203(5) Uani d D 1 . . C
C6D 0.9142(4) 0.17233(8) -0.0038(2) 0.0209(5) Uani d D 1 . . C
H61D 0.8158 0.1679 -0.0180 0.025 Uiso calc R 1 . . H
C7D 0.9865(5) 0.14976(8) 0.0667(3) 0.0268(6) Uani d D 1 . . C
H71D 1.0848 0.1516 0.0759 0.032 Uiso calc R 1 . . H
H72D 0.9656 0.1541 0.1239 0.032 Uiso calc R 1 . . H
C8D 0.9435(4) 0.11845(8) 0.0383(3) 0.0275(6) Uani d D 1 . . C
C9D 1.0285(5) 0.09917(10) 0.0098(4) 0.0368(8) Uani d D 1 . . C
H91D 1.1167 0.1053 0.0102 0.044 Uiso calc R 1 . . H
C10D 0.9848(6) 0.07055(11) -0.0195(4) 0.0442(10) Uani d D 1 . . C
H10D 1.0430 0.0575 -0.0395 0.053 Uiso calc R 1 . . H
C11D 0.8573(6) 0.06144(11) -0.0194(4) 0.0467(10) Uani d D 1 . . C
H11D 0.8279 0.0421 -0.0387 0.056 Uiso calc R 1 . . H
C12D 0.7727(6) 0.08047(11) 0.0088(4) 0.0436(10) Uani d D 1 . . C
H12D 0.6850 0.0741 0.0091 0.052 Uiso calc R 1 . . H
C13D 0.8149(5) 0.10900(10) 0.0371(3) 0.0327(7) Uani d D 1 . . C
H13D 0.7553 0.1221 0.0556 0.039 Uiso calc R 1 . . H
C14D 0.9346(4) 0.20400(8) 0.0336(2) 0.0206(5) Uani d D 1 . . C
O1E -0.0343(4) 0.36702(8) 0.8063(2) 0.0260(7) Uani d PD 0.894(3) A 1 O
O2E -0.2559(4) 0.40379(10) 0.6431(3) 0.0311(10) Uani d PD 0.894(3) A 1 O
O3E -0.2375(4) 0.42378(9) 0.7769(3) 0.0253(9) Uani d PD 0.894(3) A 1 O
N1E 0.1593(4) 0.32709(9) 0.8031(3) 0.0271(9) Uani d PD 0.894(3) A 1 N
H1E 0.2229 0.3398 0.8338 0.041 Uiso calc PR 0.894(3) A 1 H
H2E 0.1994 0.3101 0.7917 0.041 Uiso calc PR 0.894(3) A 1 H
H3E 0.1005 0.3228 0.8359 0.041 Uiso calc PR 0.894(3) A 1 H
N2E 0.0241(4) 0.39382(8) 0.6997(3) 0.0226(8) Uani d PD 0.894(3) A 1 N
H4E 0.0641 0.3944 0.6563 0.027 Uiso calc PR 0.894(3) A 1 H
C1E 0.0852(4) 0.34105(9) 0.7173(3) 0.0226(9) Uani d PD 0.894(3) A 1 C
H15E 0.1499 0.3468 0.6823 0.027 Uiso calc PR 0.894(3) A 1 H
C2E -0.0207(5) 0.31944(10) 0.6627(3) 0.0280(10) Uani d PD 0.894(3) A 1 C
H21E -0.0805 0.3130 0.7004 0.034 Uiso calc PR 0.894(3) A 1 H
C3E 0.0484(6) 0.29191(11) 0.6372(4) 0.0354(12) Uani d PD 0.894(3) A 1 C
H31E -0.0196 0.2787 0.6009 0.053 Uiso calc PR 0.894(3) A 1 H
H32E 0.0972 0.2815 0.6912 0.053 Uiso calc PR 0.894(3) A 1 H
H33E 0.1115 0.2979 0.6031 0.053 Uiso calc PR 0.894(3) A 1 H
C4E -0.1069(7) 0.33483(14) 0.5800(4) 0.0445(16) Uani d PD 0.894(3) A 1 C
H41E -0.1747 0.3210 0.5466 0.067 Uiso calc PR 0.894(3) A 1 H
H42E -0.0497 0.3414 0.5424 0.067 Uiso calc PR 0.894(3) A 1 H
H43E -0.1516 0.3520 0.5979 0.067 Uiso calc PR 0.894(3) A 1 H
C5E 0.0190(4) 0.36877(8) 0.7438(3) 0.0206(8) Uani d PD 0.894(3) A 1 C
C6E -0.0381(4) 0.42042(8) 0.7249(3) 0.0183(8) Uani d PD 0.894(3) A 1 C
H61E 0.0058 0.4249 0.7887 0.022 Uiso calc PR 0.894(3) A 1 H
C7E -0.0152(5) 0.44678(9) 0.6682(3) 0.0257(9) Uani d PD 0.894(3) A 1 C
H71E 0.0809 0.4476 0.6687 0.031 Uiso calc PR 0.894(3) A 1 H
H72E -0.0682 0.4438 0.6060 0.031 Uiso calc PR 0.894(3) A 1 H
C8E -0.0552(5) 0.47562(10) 0.7020(3) 0.0284(10) Uani d PD 0.894(3) A 1 C
C9E 0.0380(6) 0.49270(12) 0.7623(5) 0.0442(15) Uani d PD 0.894(3) A 1 C
H91E 0.1294 0.4867 0.7798 0.053 Uiso calc PR 0.894(3) A 1 H
C10E -0.0013(8) 0.51878(15) 0.7978(6) 0.065(2) Uani d PD 0.894(3) A 1 C
H10E 0.0628 0.5299 0.8406 0.078 Uiso calc PR 0.894(3) A 1 H
C11E -0.1322(8) 0.52823(15) 0.7707(5) 0.059(2) Uani d PD 0.894(3) A 1 C
H11E -0.1583 0.5461 0.7933 0.071 Uiso calc PR 0.894(3) A 1 H
C12E -0.2254(7) 0.51155(14) 0.7104(5) 0.054(2) Uani d PD 0.894(3) A 1 C
H12E -0.3164 0.5179 0.6921 0.065 Uiso calc PR 0.894(3) A 1 H
C13E -0.1870(5) 0.48548(13) 0.6763(4) 0.0375(13) Uani d PD 0.894(3) A 1 C
H13E -0.2522 0.4743 0.6346 0.045 Uiso calc PR 0.894(3) A 1 H
C14E -0.1896(4) 0.41537(10) 0.7146(3) 0.0203(8) Uani d PD 0.894(3) A 1 C
O1N -0.023(4) 0.3788(6) 0.7975(19) 0.0260(7) Uani d PD 0.11 A 2 O
O2N -0.267(3) 0.4148(10) 0.648(2) 0.0311(10) Uani d PD 0.11 A 2 O
O3N -0.246(3) 0.4313(11) 0.786(2) 0.0253(9) Uani d PD 0.11 A 2 O
N1N 0.117(3) 0.3334(5) 0.7561(17) 0.0271(9) Uani d PD 0.11 A 2 N
H1N 0.1849 0.3389 0.8034 0.041 Uiso calc PR 0.106(3) A 2 H
H2N 0.1421 0.3174 0.7292 0.041 Uiso calc PR 0.106(3) A 2 H
H3N 0.0429 0.3288 0.7751 0.041 Uiso calc PR 0.106(3) A 2 H
N2N 0.017(3) 0.4102(4) 0.6959(18) 0.0226(8) Uani d PD 0.11 A 2 N
H4N 0.0565 0.4133 0.6530 0.027 Uiso calc PR 0.106(3) A 2 H
C1N 0.084(2) 0.3584(4) 0.6913(13) 0.013(6) Uiso d PD 0.106(3) A 2 C
H15N 0.1699 0.3659 0.6815 0.015 Uiso calc PR 0.106(3) A 2 H
C2N -0.006(3) 0.3484(6) 0.6011(14) 0.033(9) Uiso d PD 0.106(3) A 2 C
H21N -0.0183 0.3658 0.5603 0.040 Uiso calc PR 0.106(3) A 2 H
C3N -0.146(3) 0.3391(10) 0.607(3) 0.029(10) Uiso d PD 0.106(3) A 2 C
H31N -0.2011 0.3339 0.5482 0.043 Uiso calc PR 0.106(3) A 2 H
H32N -0.1875 0.3555 0.6313 0.043 Uiso calc PR 0.106(3) A 2 H
H33N -0.1377 0.3219 0.6469 0.043 Uiso calc PR 0.106(3) A 2 H
C4N 0.062(4) 0.3240(11) 0.560(3) 0.059(16) Uiso d PD 0.106(3) A 2 C
H41N 0.1525 0.3303 0.5597 0.088 Uiso calc PR 0.106(3) A 2 H
H42N 0.0091 0.3202 0.4989 0.088 Uiso calc PR 0.106(3) A 2 H
H43N 0.0671 0.3058 0.5951 0.088 Uiso calc PR 0.106(3) A 2 H
C5N 0.020(3) 0.3834(4) 0.7325(16) 0.0206(8) Uani d PD 0.11 A 2 C
C6N -0.053(2) 0.4344(4) 0.7274(15) 0.0183(8) Uani d PD 0.11 A 2 C
H61N -0.0072 0.4383 0.7913 0.022 Uiso calc PR 0.106(3) A 2 H
C7N -0.042(3) 0.4624(4) 0.6728(18) 0.0257(9) Uani d PD 0.11 A 2 C
H71N 0.0509 0.4644 0.6672 0.031 Uiso calc PR 0.106(3) A 2 H
H72N -0.1028 0.4605 0.6123 0.031 Uiso calc PR 0.106(3) A 2 H
C8N -0.079(2) 0.4898(4) 0.716(2) 0.0284(10) Uani d PD 0.11 A 2 C
C9N 0.017(3) 0.5049(10) 0.781(3) 0.0442(15) Uani d PD 0.11 A 2 C
H91N 0.1090 0.4998 0.7914 0.053 Uiso calc PR 0.106(3) A 2 H
C10N -0.023(4) 0.5275(12) 0.830(4) 0.065(2) Uani d PD 0.11 A 2 C
H10N 0.0381 0.5350 0.8823 0.078 Uiso calc PR 0.106(3) A 2 H
C11N -0.151(5) 0.5388(9) 0.803(4) 0.059(2) Uani d PD 0.11 A 2 C
H11N -0.1728 0.5570 0.8262 0.071 Uiso calc PR 0.106(3) A 2 H
C12N -0.248(4) 0.5235(10) 0.741(4) 0.054(2) Uani d PD 0.11 A 2 C
H12N -0.3390 0.5296 0.7279 0.065 Uiso calc PR 0.106(3) A 2 H
C13N -0.212(3) 0.4991(9) 0.697(3) 0.0375(13) Uani d PD 0.11 A 2 C
H13N -0.2784 0.4888 0.6544 0.045 Uiso calc PR 0.106(3) A 2 H
C14N -0.201(2) 0.4265(7) 0.7194(18) 0.0203(8) Uani d PD 0.11 A 2 C
O1F 0.1408(3) 0.39970(10) 0.5519(2) 0.0356(6) Uani d D 1 . . O
O2F -0.0099(3) 0.35940(7) 0.3193(2) 0.0278(5) Uani d D 1 . . O
O3F -0.1995(3) 0.36633(8) 0.3605(2) 0.0290(5) Uani d D 1 . . O
N1F 0.3847(3) 0.40395(8) 0.4338(2) 0.0203(5) Uani d D 1 . . N
H1F 0.3571 0.3848 0.4267 0.030 Uiso calc R 1 . . H
H2F 0.4759 0.4046 0.4527 0.030 Uiso calc R 1 . . H
H3F 0.3568 0.4136 0.3810 0.030 Uiso calc R 1 . . H
N2F 0.0985(3) 0.41156(8) 0.4057(2) 0.0194(4) Uani d D 1 . . N
H4F 0.1331 0.4170 0.3622 0.023 Uiso calc R 1 . . H
C1F 0.3258(3) 0.41851(8) 0.5011(2) 0.0200(5) Uani d D 1 . . C
H15F 0.3782 0.4119 0.5615 0.024 Uiso calc R 1 . . H
C2F 0.3389(4) 0.45242(9) 0.4964(3) 0.0265(6) Uani d D 1 . . C
H21F 0.2975 0.4588 0.4337 0.032 Uiso calc R 1 . . H
C3F 0.4870(5) 0.46138(13) 0.5209(5) 0.0464(10) Uani d D 1 . . C
H31F 0.4941 0.4829 0.5167 0.070 Uiso calc R 1 . . H
H32F 0.5319 0.4519 0.4798 0.070 Uiso calc R 1 . . H
H33F 0.5300 0.4550 0.5818 0.070 Uiso calc R 1 . . H
C4F 0.2642(6) 0.46795(13) 0.5564(4) 0.0438(9) Uani d D 1 . . C
H41F 0.2724 0.4894 0.5509 0.066 Uiso calc R 1 . . H
H42F 0.3033 0.4620 0.6182 0.066 Uiso calc R 1 . . H
H43F 0.1691 0.4624 0.5384 0.066 Uiso calc R 1 . . H
C5F 0.1797(3) 0.40871(9) 0.4879(2) 0.0210(5) Uani d D 1 . . C
C6F -0.0450(3) 0.40599(8) 0.3866(3) 0.0208(5) Uani d D 1 . . C
H61F -0.0731 0.4093 0.4426 0.025 Uiso calc R 1 . . H
C7F -0.1196(4) 0.42885(9) 0.3171(3) 0.0278(6) Uani d D 1 . . C
H71F -0.0875 0.4272 0.2628 0.033 Uiso calc R 1 . . H
H72F -0.2171 0.4245 0.3008 0.033 Uiso calc R 1 . . H
C8F -0.0966(4) 0.45996(9) 0.3530(3) 0.0284(6) Uani d D 1 . . C
C9F -0.0071(5) 0.47907(10) 0.3285(4) 0.0372(8) Uani d D 1 . . C
H91F 0.0370 0.4732 0.2848 0.045 Uiso calc R 1 . . H
C10F 0.0181(6) 0.50713(11) 0.3682(4) 0.0481(10) Uani d D 1 . . C
H10F 0.0825 0.5198 0.3535 0.058 Uiso calc R 1 . . H
C11F -0.0500(6) 0.51622(12) 0.4282(4) 0.0489(11) Uani d D 1 . . C
H11F -0.0356 0.5356 0.4528 0.059 Uiso calc R 1 . . H
C12F -0.1390(6) 0.49753(11) 0.4530(4) 0.0462(10) Uani d D 1 . . C
H12F -0.1835 0.5037 0.4962 0.055 Uiso calc R 1 . . H
C13F -0.1640(5) 0.46942(10) 0.4146(4) 0.0368(8) Uani d D 1 . . C
H13F -0.2273 0.4567 0.4306 0.044 Uiso calc R 1 . . H
C14F -0.0866(4) 0.37434(8) 0.3540(3) 0.0223(5) Uani d D 1 . . C
O1G 0.4607(3) 0.37691(7) 0.2887(2) 0.0247(6) Uani d D 1 . . O
O2G 0.2264(3) 0.41753(9) 0.1403(2) 0.0325(7) Uani d D 1 . . O
O3G 0.2483(3) 0.43138(7) 0.2807(2) 0.0252(6) Uani d D 1 . . O
N1G 0.6071(4) 0.33312(7) 0.2474(2) 0.0213(7) Uani d D 1 . . N
H1G 0.6208 0.3163 0.2189 0.032 Uiso calc R 1 . . H
H2G 0.5388 0.3302 0.2734 0.032 Uiso calc R 1 . . H
H3G 0.6834 0.3378 0.2898 0.032 Uiso calc R 1 . . H
N2G 0.5086(4) 0.40920(7) 0.1909(2) 0.0224(7) Uani d D 1 . . N
H4G 0.5467 0.4122 0.1473 0.027 Uiso calc R 1 . . H
C1G 0.5717(4) 0.35776(7) 0.1821(2) 0.0192(7) Uani d D 1 . . C
H15G 0.6562 0.3655 0.1702 0.023 Uiso calc R 1 . . H
C2G 0.4756(4) 0.34836(9) 0.0936(3) 0.0261(8) Uani d D 1 . . C
H21G 0.4535 0.3667 0.0570 0.031 Uiso calc R 1 . . H
C3G 0.3420(4) 0.33628(12) 0.1040(3) 0.0331(10) Uani d D 1 . . C
H31G 0.3032 0.3503 0.1382 0.050 Uiso calc R 1 . . H
H32G 0.3573 0.3173 0.1353 0.050 Uiso calc R 1 . . H
H33G 0.2799 0.3335 0.0452 0.050 Uiso calc R 1 . . H
C4G 0.5435(6) 0.32728(11) 0.0413(3) 0.0334(10) Uani d D 1 . . C
H41G 0.4792 0.3218 -0.0147 0.050 Uiso calc R 1 . . H
H42G 0.5735 0.3094 0.0766 0.050 Uiso calc R 1 . . H
H43G 0.6211 0.3372 0.0287 0.050 Uiso calc R 1 . . H
C5G 0.5095(4) 0.38229(7) 0.2265(2) 0.0201(7) Uani d D 1 . . C
C6G 0.4436(4) 0.43369(8) 0.2253(3) 0.0205(7) Uani d D 1 . . C
H61G 0.4888 0.4365 0.2898 0.025 Uiso calc R 1 . . H
C7G 0.4606(5) 0.46216(8) 0.1739(3) 0.0292(9) Uani d D 1 . . C
H71G 0.5552 0.4638 0.1713 0.035 Uiso calc R 1 . . H
H72G 0.4034 0.4608 0.1122 0.035 Uiso calc R 1 . . H
C8G 0.4226(4) 0.48940(8) 0.2178(3) 0.0284(9) Uani d D 1 . . C
C9G 0.5166(6) 0.50269(15) 0.2867(5) 0.061(2) Uani d D 1 . . C
H91G 0.6059 0.4953 0.3043 0.073 Uiso calc R 1 . . H
C10G 0.4800(7) 0.52711(17) 0.3306(6) 0.076(3) Uani d D 1 . . C
H10G 0.5444 0.5358 0.3790 0.091 Uiso calc R 1 . . H
C11G 0.3527(7) 0.53868(13) 0.3047(5) 0.062(2) Uani d D 1 . . C
H11G 0.3290 0.5554 0.3345 0.074 Uiso calc R 1 . . H
C12G 0.2601(7) 0.52581(14) 0.2354(4) 0.0580(19) Uani d D 1 . . C
H12G 0.1718 0.5337 0.2165 0.070 Uiso calc R 1 . . H
C13G 0.2951(5) 0.50117(12) 0.1924(4) 0.0413(12) Uani d D 1 . . C
H13G 0.2298 0.4923 0.1448 0.050 Uiso calc R 1 . . H
C14G 0.2931(4) 0.42683(8) 0.2144(2) 0.0202(7) Uani d D 1 . . C
O1H 0.6578(3) 0.41302(10) 0.0606(2) 0.0356(6) Uani d D 1 . . O
O2H 0.5032(3) 0.36175(7) -0.1664(2) 0.0278(5) Uani d D 1 . . O
O3H 0.3179(3) 0.37123(8) -0.1223(2) 0.0290(5) Uani d D 1 . . O
N1H 0.9040(3) 0.40958(8) -0.0569(2) 0.0203(5) Uani d D 1 . . N
H1H 0.8779 0.3903 -0.0570 0.030 Uiso calc R 1 . . H
H2H 0.9951 0.4107 -0.0378 0.030 Uiso calc R 1 . . H
H3H 0.8761 0.4170 -0.1129 0.030 Uiso calc R 1 . . H
N2H 0.6178(3) 0.41502(8) -0.0894(2) 0.0194(4) Uani d D 1 . . N
H4H 0.6536 0.4167 -0.1346 0.023 Uiso calc R 1 . . H
C1H 0.8431(3) 0.42707(8) 0.0039(2) 0.0200(5) Uani d D 1 . . C
H15H 0.8955 0.4231 0.0665 0.024 Uiso calc R 1 . . H
C2H 0.8506(4) 0.46045(9) -0.0141(3) 0.0265(6) Uani d D 1 . . C
H21H 0.8027 0.4642 -0.0777 0.032 Uiso calc R 1 . . H
C3H 0.9968(5) 0.47032(13) 0.0005(5) 0.0464(10) Uani d D 1 . . C
H31H 0.9998 0.4917 -0.0091 0.070 Uiso calc R 1 . . H
H32H 1.0369 0.4600 -0.0415 0.070 Uiso calc R 1 . . H
H33H 1.0473 0.4656 0.0614 0.070 Uiso calc R 1 . . H
C4H 0.7801(6) 0.47819(13) 0.0440(4) 0.0438(9) Uani d D 1 . . C
H41H 0.6873 0.4713 0.0339 0.066 Uiso calc R 1 . . H
H42H 0.7801 0.4992 0.0286 0.066 Uiso calc R 1 . . H
H43H 0.8276 0.4755 0.1067 0.066 Uiso calc R 1 . . H
C5H 0.6976(3) 0.41701(9) -0.0066(2) 0.0210(5) Uani d D 1 . . C
C6H 0.4736(3) 0.41020(8) -0.1068(3) 0.0208(5) Uani d D 1 . . C
H61H 0.4470 0.4149 -0.0511 0.025 Uiso calc R 1 . . H
C7H 0.3980(4) 0.43184(9) -0.1799(3) 0.0278(6) Uani d D 1 . . C
H71H 0.4287 0.4288 -0.2343 0.033 Uiso calc R 1 . . H
H72H 0.3005 0.4276 -0.1945 0.033 Uiso calc R 1 . . H
C8H 0.4219(4) 0.46352(9) -0.1501(3) 0.0284(6) Uani d D 1 . . C
C9H 0.5043(5) 0.48217(10) -0.1831(4) 0.0372(8) Uani d D 1 . . C
H91H 0.5450 0.4753 -0.2275 0.045 Uiso calc R 1 . . H
C10H 0.5275(6) 0.51120(11) -0.1510(4) 0.0481(10) Uani d D 1 . . C
H10H 0.5863 0.5237 -0.1723 0.058 Uiso calc R 1 . . H
C11H 0.4658(6) 0.52175(12) -0.0890(4) 0.0489(11) Uani d D 1 . . C
H11H 0.4792 0.5417 -0.0692 0.059 Uiso calc R 1 . . H
C12H 0.3845(6) 0.50332(11) -0.0559(4) 0.0462(10) Uani d D 1 . . C
H12H 0.3439 0.5104 -0.0117 0.055 Uiso calc R 1 . . H
C13H 0.3611(5) 0.47430(10) -0.0866(4) 0.0368(8) Uani d D 1 . . C
H13H 0.3034 0.4619 -0.0641 0.044 Uiso calc R 1 . . H
C14H 0.4305(4) 0.37818(8) -0.1330(3) 0.0223(5) Uani d D 1 . . C
O1 0.2259(4) 0.26799(8) 0.8654(3) 0.0262(7) Uani d PD 0.894(3) . . O
H11 0.2570 0.2544 0.8386 0.039 Uiso d PRD 0.894(3) . . H
H12 0.2533 0.2638 0.9204 0.039 Uiso d PRD 0.894(3) . . H
O2 0.3881(4) 0.30944(7) 0.7421(2) 0.0305(7) Uani d D 1 . . O
H21 0.3816 0.3155 0.6896 0.046 Uiso d RD 1 . . H
H22 0.4245 0.3235 0.7763 0.046 Uiso d RD 1 . . H
O3 0.7605(4) 0.25764(10) 0.6822(3) 0.0314(8) Uani d PD 0.894(3) . . O
H31 0.8168 0.2603 0.7326 0.047 Uiso d PRD 0.894(3) . . H
H32 0.7867 0.2419 0.6615 0.047 Uiso d PRD 0.894(3) . . H
O4 -0.3358(3) 0.40302(10) 0.4629(2) 0.0361(8) Uani d D 1 . . O
H41 -0.2994 0.3907 0.4354 0.054 Uiso d RD 1 . . H
H42 -0.2920 0.4018 0.5171 0.054 Uiso d RD 1 . . H
O5 0.5232(4) 0.37461(10) 0.6567(3) 0.0412(9) Uani d D 1 . . O
H51 0.5980 0.3834 0.6607 0.062 Uiso d RD 1 . . H
H52 0.5386 0.3634 0.7024 0.062 Uiso d RD 1 . . H
O6 0.5424(5) 0.28408(9) 0.5217(3) 0.0485(10) Uani d D 1 . . O
H61 0.5209 0.2660 0.5101 0.073 Uiso d RD 1 . . H
H62 0.6239 0.2836 0.5533 0.073 Uiso d RD 1 . . H
O7 0.7588(5) 0.20985(12) 0.5732(3) 0.0565(13) Uani d D 1 . . O
H71 0.6891 0.2138 0.5310 0.085 Uiso d RD 1 . . H
H72 0.8018 0.1973 0.5506 0.085 Uiso d RD 1 . . H
O8 0.4641(3) 0.23454(7) 0.3077(2) 0.0290(7) Uani d D 1 . . O
H81 0.4702 0.2343 0.3630 0.044 Uiso d RD 1 . . H
H82 0.3919 0.2440 0.2843 0.044 Uiso d RD 1 . . H
O9 0.6568(3) 0.17194(9) 0.1122(2) 0.0296(7) Uani d D 1 . . O
H91 0.5916 0.1740 0.0660 0.044 Uiso d RD 1 . . H
H92 0.7111 0.1860 0.1121 0.044 Uiso d RD 1 . . H
O10 0.0303(4) 0.37809(9) 0.1480(3) 0.0395(8) Uani d D 1 . . O
H101 0.0993 0.3892 0.1560 0.059 Uiso d RD 1 . . H
H102 0.0464 0.3670 0.1937 0.059 Uiso d RD 1 . . H
O11 0.2561(4) 0.34777(8) 0.4063(2) 0.0319(7) Uani d D 1 . . O
H111 0.2618 0.3390 0.4558 0.048 Uiso d RD 1 . . H
H112 0.1823 0.3574 0.3970 0.048 Uiso d RD 1 . . H
O12 1.1433(3) 0.18127(9) 0.6060(2) 0.0320(7) Uani d D 1 . . O
H121 1.0724 0.1835 0.5637 0.048 Uiso d RD 1 . . H
H122 1.1982 0.1948 0.6018 0.048 Uiso d RD 1 . . H
O13 0.5828(4) 0.26934(8) 0.1978(2) 0.0250(7) Uani d PD 0.894(3) . . O
H131 0.5615 0.2605 0.2403 0.037 Uiso d PRD 0.894(3) . . H
H132 0.5134 0.2683 0.1539 0.037 Uiso d PRD 0.894(3) . . H
O14 0.8640(4) 0.31576(8) 0.2006(3) 0.0346(8) Uani d D 1 . . O
H141 0.9014 0.3256 0.2468 0.052 Uiso d RD 1 . . H
H142 0.8913 0.3236 0.1587 0.052 Uiso d RD 1 . . H
O15 0.1804(3) 0.41139(9) -0.0353(2) 0.0322(7) Uani d D 1 . . O
H151 0.2223 0.4119 0.0194 0.048 Uiso d RD 1 . . H
H152 0.2105 0.3961 -0.0559 0.048 Uiso d RD 1 . . H
O16 0.4263(4) 0.31077(7) 0.3437(2) 0.0309(7) Uani d D 1 . . O
H161 0.3791 0.3250 0.3546 0.046 Uiso d RD 1 . . H
H162 0.4838 0.3069 0.3926 0.046 Uiso d RD 1 . . H
O17 1.0908(4) 0.27526(9) 0.0827(3) 0.0386(10) Uani d PD 0.894(3) . . O
H171 1.0347 0.2895 0.0708 0.058 Uiso d PRD 0.894(3) . . H
H172 1.0584 0.2619 0.0445 0.058 Uiso d PRD 0.894(3) . . H
O18 0.9806(3) 0.23825(8) -0.1738(2) 0.0283(7) Uani d D 1 . . O
H181 1.0461 0.2504 -0.1616 0.042 Uiso d RD 1 . . H
H182 0.9758 0.2315 -0.1238 0.042 Uiso d RD 1 . . H
O19 1.2872(4) 0.20468(8) 0.0713(2) 0.0346(8) Uani d D 1 . . O
H191 1.2046 0.2066 0.0430 0.052 Uiso d RD 1 . . H
H192 1.3152 0.1899 0.0472 0.052 Uiso d RD 1 . . H
O20 0.7789(3) 0.35201(8) -0.1027(2) 0.0294(7) Uani d D 1 . . O
H201 0.8059 0.3554 -0.1489 0.044 Uiso d RD 1 . . H
H202 0.7030 0.3607 -0.1116 0.044 Uiso d RD 1 . . H
O21 0.3841(5) 0.32713(9) 0.5730(3) 0.0437(9) Uani d D 1 . . O
H211 0.4163 0.3130 0.5486 0.066 Uiso d RD 1 . . H
H212 0.4512 0.3384 0.5945 0.066 Uiso d RD 1 . . H
O22 0.2369(4) 0.26785(9) 0.2584(3) 0.0359(9) Uani d PD 0.894(3) . . O
H221 0.2876 0.2826 0.2783 0.054 Uiso d PRD 0.894(3) . . H
H222 0.1887 0.2734 0.2075 0.054 Uiso d PRD 0.894(3) . . H
O23 0.3442(4) 0.26248(9) 0.0512(3) 0.0328(8) Uani d PD 0.894(3) . . O
H231 0.2672 0.2678 0.0562 0.049 Uiso d PRD 0.894(3) . . H
H232 0.3475 0.2438 0.0592 0.049 Uiso d PRD 0.894(3) . . H
O24 0.9546(5) 0.32860(9) 0.0466(3) 0.0408(10) Uani d PD 0.894(3) . . O
H241 0.9995 0.3442 0.0638 0.061 Uiso d PRD 0.894(3) . . H
H242 0.8829 0.3339 0.0089 0.061 Uiso d PRD 0.894(3) . . H
O25 -0.087(3) 0.3114(6) 0.8315(18) 0.038(8) Uiso d P 0.143(15) . . O
H251 -0.1299 0.3245 0.8523 0.058 Uiso d PR 0.143(15) . . H
H252 -0.1066 0.2951 0.8526 0.058 Uiso d PR 0.106(3) . . H
O26 1.024(5) 0.2861(10) -0.006(3) 0.050 Uiso d P 0.106(3) . . O
O27 0.256(5) 0.2692(11) 0.213(3) 0.050 Uiso d P 0.106(3) . . O
O28 -0.094(5) 0.2594(10) 0.584(3) 0.050 Uiso d P 0.106(3) . . O
O29 0.411(5) 0.2610(11) 0.087(3) 0.050 Uiso d P 0.106(3) . . O
O30 0.748(5) 0.2705(11) 0.718(3) 0.050 Uiso d P 0.106(3) . . O

loop_
_atom_site_aniso_label
_atom_site_aniso_U_11
_atom_site_aniso_U_22
_atom_site_aniso_U_33
_atom_site_aniso_U_12
_atom_site_aniso_U_13
_atom_site_aniso_U_23
O1A 0.0223(14) 0.0235(15) 0.0360(17) 0.0017(11) 0.0109(13) -0.0026(13)
O2A 0.0264(16) 0.0403(19) 0.0268(16) -0.0032(14) 0.0028(13) -0.0021(14)
O3A 0.0219(14) 0.0330(16) 0.0242(14) 0.0013(12) 0.0084(11) 0.0000(12)
N1A 0.0288(18) 0.0195(16) 0.0233(16) -0.0010(13) 0.0098(14) -0.0025(13)
N2A 0.0189(15) 0.0187(15) 0.0288(17) -0.0005(12) 0.0097(13) 0.0014(13)
C1A 0.0204(17) 0.0151(16) 0.0243(18) -0.0009(13) 0.0083(14) -0.0015(14)
C2A 0.025(2) 0.0204(18) 0.0254(19) 0.0009(15) 0.0074(16) -0.0027(15)
C3A 0.035(3) 0.032(3) 0.046(3) -0.013(2) 0.014(2) -0.014(2)
C4A 0.040(3) 0.041(3) 0.026(2) 0.000(2) 0.0067(19) -0.002(2)
C5A 0.027(2) 0.0182(18) 0.0230(18) -0.0021(15) 0.0093(15) -0.0025(14)
C6A 0.0187(16) 0.0109(15) 0.030(2) -0.0013(13) 0.0071(15) 0.0003(14)
C7A 0.028(2) 0.0159(17) 0.039(2) 0.0021(15) 0.0170(18) 0.0001(16)
C8A 0.035(2) 0.0145(17) 0.036(2) 0.0051(16) 0.0175(19) 0.0036(16)
C9A 0.082(5) 0.030(3) 0.038(3) -0.017(3) 0.017(3) -0.004(2)
C10A 0.115(7) 0.038(3) 0.049(4) -0.030(4) 0.003(4) -0.005(3)
C11A 0.068(5) 0.026(3) 0.096(6) -0.015(3) 0.007(4) 0.013(3)
C12A 0.048(3) 0.045(3) 0.059(4) -0.003(3) 0.023(3) 0.021(3)
C13A 0.034(2) 0.039(3) 0.031(2) 0.001(2) 0.013(2) 0.006(2)
C14A 0.0242(19) 0.0171(17) 0.0266(19) -0.0001(14) 0.0066(15) -0.0009(14)
O1B 0.0215(10) 0.0439(14) 0.0295(12) 0.0066(10) 0.0115(9) 0.0071(10)
O2B 0.0333(12) 0.0241(11) 0.0311(12) -0.0064(9) 0.0141(10) -0.0039(9)
O3B 0.0286(11) 0.0310(12) 0.0245(11) -0.0041(9) 0.0129(9) -0.0106(9)
N1B 0.0198(11) 0.0249(12) 0.0201(11) -0.0007(9) 0.0085(9) 0.0005(9)
N2B 0.0182(10) 0.0204(11) 0.0196(11) -0.0007(8) 0.0086(9) -0.0021(9)
C1B 0.0191(12) 0.0233(13) 0.0177(12) -0.0027(10) 0.0069(10) -0.0021(10)
C2B 0.0332(16) 0.0210(13) 0.0212(13) -0.0027(11) 0.0088(12) -0.0012(11)
C3B 0.078(3) 0.0293(18) 0.041(2) -0.0011(19) 0.036(2) -0.0084(16)
C4B 0.046(2) 0.0309(18) 0.045(2) -0.0167(16) 0.0142(17) -0.0051(16)
C5B 0.0221(13) 0.0190(12) 0.0217(13) -0.0027(10) 0.0092(10) -0.0001(10)
C6B 0.0230(13) 0.0211(13) 0.0213(13) -0.0036(10) 0.0109(10) -0.0028(10)
C7B 0.0366(17) 0.0238(14) 0.0204(14) -0.0015(12) 0.0084(12) 0.0020(11)
C8B 0.0351(17) 0.0255(15) 0.0218(14) -0.0037(12) 0.0073(12) 0.0033(11)
C9B 0.0395(19) 0.0288(17) 0.045(2) -0.0017(14) 0.0152(16) -0.0036(15)
C10B 0.055(3) 0.0267(18) 0.056(3) -0.0002(16) 0.023(2) -0.0068(17)
C11B 0.066(3) 0.0256(17) 0.050(2) -0.0080(18) 0.019(2) -0.0008(16)
C12B 0.043(2) 0.0330(19) 0.057(3) -0.0113(16) 0.0169(19) 0.0106(18)
C13B 0.0378(18) 0.0269(16) 0.0374(18) -0.0016(13) 0.0172(15) 0.0061(13)
C14B 0.0194(12) 0.0249(13) 0.0180(12) 0.0001(10) 0.0056(10) -0.0032(10)
O1C 0.0223(16) 0.0176(16) 0.039(2) 0.0013(15) 0.0127(16) 0.0046(15)
O2C 0.0272(16) 0.044(2) 0.0266(16) -0.0059(14) 0.0029(13) -0.0010(14)
O3C 0.0192(13) 0.0284(15) 0.0287(15) 0.0009(12) 0.0073(12) 0.0019(12)
N1C 0.0235(18) 0.0199(17) 0.0189(17) -0.0010(14) 0.0078(14) -0.0017(13)
N2C 0.0193(16) 0.0178(15) 0.0313(18) -0.0008(12) 0.0060(14) 0.0048(13)
C1C 0.015(2) 0.021(2) 0.023(2) -0.0008(15) 0.0066(16) -0.0020(16)
C2C 0.026(2) 0.026(2) 0.019(2) -0.0005(19) 0.0038(19) -0.0050(17)
C3C 0.039(3) 0.044(3) 0.025(2) 0.007(2) 0.010(2) -0.010(2)
C4C 0.037(3) 0.046(3) 0.028(3) 0.008(3) -0.009(2) -0.003(2)
C5C 0.023(2) 0.015(2) 0.021(2) 0.0000(17) 0.0097(19) -0.0001(15)
C6C 0.0145(15) 0.0129(15) 0.031(2) -0.0005(13) 0.0054(14) 0.0017(14)
C7C 0.024(2) 0.0177(18) 0.049(3) 0.0016(15) 0.0147(19) 0.0033(18)
C8C 0.029(2) 0.0176(18) 0.040(2) 0.0059(16) 0.0124(19) 0.0046(17)
C9C 0.065(4) 0.030(3) 0.048(3) -0.006(3) 0.016(3) -0.004(2)
C10C 0.095(6) 0.039(4) 0.066(5) -0.018(4) 0.010(4) -0.014(3)
C11C 0.055(4) 0.025(3) 0.127(8) -0.009(3) 0.010(5) 0.008(4)
C12C 0.045(3) 0.045(3) 0.081(5) 0.003(3) 0.030(3) 0.028(3)
C13C 0.034(3) 0.042(3) 0.041(3) 0.002(2) 0.011(2) 0.008(2)
C14C 0.0212(18) 0.0175(17) 0.027(2) 0.0020(14) 0.0054(15) 0.0047(15)
O2M 0.0272(16) 0.044(2) 0.0266(16) -0.0059(14) 0.0029(13) -0.0010(14)
O3M 0.0192(13) 0.0284(15) 0.0287(15) 0.0009(12) 0.0073(12) 0.0019(12)
N2M 0.0193(16) 0.0178(15) 0.0313(18) -0.0008(12) 0.0060(14) 0.0048(13)
C6M 0.0145(15) 0.0129(15) 0.031(2) -0.0005(13) 0.0054(14) 0.0017(14)
C7M 0.024(2) 0.0177(18) 0.049(3) 0.0016(15) 0.0147(19) 0.0033(18)
C8M 0.029(2) 0.0176(18) 0.040(2) 0.0059(16) 0.0124(19) 0.0046(17)
C9M 0.065(4) 0.030(3) 0.048(3) -0.006(3) 0.016(3) -0.004(2)
C10M 0.095(6) 0.039(4) 0.066(5) -0.018(4) 0.010(4) -0.014(3)
C11M 0.055(4) 0.025(3) 0.127(8) -0.009(3) 0.010(5) 0.008(4)
C12M 0.045(3) 0.045(3) 0.081(5) 0.003(3) 0.030(3) 0.028(3)
C13M 0.034(3) 0.042(3) 0.041(3) 0.002(2) 0.011(2) 0.008(2)
C14M 0.0212(18) 0.0175(17) 0.027(2) 0.0020(14) 0.0054(15) 0.0047(15)
O1D 0.0215(10) 0.0439(14) 0.0295(12) 0.0066(10) 0.0115(9) 0.0071(10)
O2D 0.0333(12) 0.0241(11) 0.0311(12) -0.0064(9) 0.0141(10) -0.0039(9)
O3D 0.0286(11) 0.0310(12) 0.0245(11) -0.0041(9) 0.0129(9) -0.0106(9)
N1D 0.0198(11) 0.0249(12) 0.0201(11) -0.0007(9) 0.0085(9) 0.0005(9)
N2D 0.0182(10) 0.0204(11) 0.0196(11) -0.0007(8) 0.0086(9) -0.0021(9)
C1D 0.0191(12) 0.0233(13) 0.0177(12) -0.0027(10) 0.0069(10) -0.0021(10)
C2D 0.0332(16) 0.0210(13) 0.0212(13) -0.0027(11) 0.0088(12) -0.0012(11)
C3D 0.078(3) 0.0293(18) 0.041(2) -0.0011(19) 0.036(2) -0.0084(16)
C4D 0.046(2) 0.0309(18) 0.045(2) -0.0167(16) 0.0142(17) -0.0051(16)
C5D 0.0221(13) 0.0190(12) 0.0217(13) -0.0027(10) 0.0092(10) -0.0001(10)
C6D 0.0230(13) 0.0211(13) 0.0213(13) -0.0036(10) 0.0109(10) -0.0028(10)
C7D 0.0366(17) 0.0238(14) 0.0204(14) -0.0015(12) 0.0084(12) 0.0020(11)
C8D 0.0351(17) 0.0255(15) 0.0218(14) -0.0037(12) 0.0073(12) 0.0033(11)
C9D 0.0395(19) 0.0288(17) 0.045(2) -0.0017(14) 0.0152(16) -0.0036(15)
C10D 0.055(3) 0.0267(18) 0.056(3) -0.0002(16) 0.023(2) -0.0068(17)
C11D 0.066(3) 0.0256(17) 0.050(2) -0.0080(18) 0.019(2) -0.0008(16)
C12D 0.043(2) 0.0330(19) 0.057(3) -0.0113(16) 0.0169(19) 0.0106(18)
C13D 0.0378(18) 0.0269(16) 0.0374(18) -0.0016(13) 0.0172(15) 0.0061(13)
C14D 0.0194(12) 0.0249(13) 0.0180(12) 0.0001(10) 0.0056(10) -0.0032(10)
O1E 0.0308(18) 0.0247(18) 0.0274(17) 0.0028(16) 0.0166(14) 0.0025(15)
O2E 0.0289(18) 0.046(3) 0.0197(15) -0.0055(18) 0.0092(13) -0.0067(18)
O3E 0.0227(16) 0.034(3) 0.0225(16) 0.0032(16) 0.0125(12) -0.0009(16)
N1E 0.0218(19) 0.0227(19) 0.033(2) 0.0008(15) 0.0011(16) -0.0065(17)
N2E 0.0239(18) 0.026(2) 0.0216(18) 0.0004(16) 0.0130(15) -0.0020(16)
C1E 0.024(2) 0.019(2) 0.028(2) -0.0023(16) 0.0114(18) -0.0066(17)
C2E 0.026(2) 0.027(2) 0.030(2) -0.0014(19) 0.0057(19) -0.0075(19)
C3E 0.046(3) 0.030(3) 0.030(3) 0.003(2) 0.009(2) -0.012(2)
C4E 0.051(4) 0.038(3) 0.034(3) 0.009(3) -0.007(3) -0.009(3)
C5E 0.022(2) 0.020(2) 0.0195(19) 0.0002(17) 0.0068(16) -0.0022(17)
C6E 0.0180(18) 0.020(2) 0.0197(18) 0.0006(16) 0.0098(15) 0.0021(16)
C7E 0.029(2) 0.024(2) 0.029(2) 0.0011(18) 0.0158(19) 0.0018(19)
C8E 0.035(3) 0.024(2) 0.030(2) 0.001(2) 0.015(2) 0.006(2)
C9E 0.038(3) 0.028(3) 0.059(4) 0.001(2) -0.002(3) -0.007(3)
C10E 0.086(6) 0.032(4) 0.069(6) -0.008(4) 0.008(5) -0.014(3)
C11E 0.093(6) 0.030(3) 0.063(5) 0.018(4) 0.034(5) 0.000(3)
C12E 0.059(4) 0.048(4) 0.067(5) 0.023(3) 0.035(4) 0.021(4)
C13E 0.031(3) 0.046(4) 0.038(3) 0.006(2) 0.012(2) 0.013(3)
C14E 0.0169(18) 0.022(2) 0.024(2) -0.0011(17) 0.0083(15) 0.0015(18)
O1N 0.0308(18) 0.0247(18) 0.0274(17) 0.0028(16) 0.0166(14) 0.0025(15)
O2N 0.0289(18) 0.046(3) 0.0197(15) -0.0055(18) 0.0092(13) -0.0067(18)
O3N 0.0227(16) 0.034(3) 0.0225(16) 0.0032(16) 0.0125(12) -0.0009(16)
N1N 0.0218(19) 0.0227(19) 0.033(2) 0.0008(15) 0.0011(16) -0.0065(17)
N2N 0.0239(18) 0.026(2) 0.0216(18) 0.0004(16) 0.0130(15) -0.0020(16)
C5N 0.022(2) 0.020(2) 0.0195(19) 0.0002(17) 0.0068(16) -0.0022(17)
C6N 0.0180(18) 0.020(2) 0.0197(18) 0.0006(16) 0.0098(15) 0.0021(16)
C7N 0.029(2) 0.024(2) 0.029(2) 0.0011(18) 0.0158(19) 0.0018(19)
C8N 0.035(3) 0.024(2) 0.030(2) 0.001(2) 0.015(2) 0.006(2)
C9N 0.038(3) 0.028(3) 0.059(4) 0.001(2) -0.002(3) -0.007(3)
C10N 0.086(6) 0.032(4) 0.069(6) -0.008(4) 0.008(5) -0.014(3)
C11N 0.093(6) 0.030(3) 0.063(5) 0.018(4) 0.034(5) 0.000(3)
C12N 0.059(4) 0.048(4) 0.067(5) 0.023(3) 0.035(4) 0.021(4)
C13N 0.031(3) 0.046(4) 0.038(3) 0.006(2) 0.012(2) 0.013(3)
C14N 0.0169(18) 0.022(2) 0.024(2) -0.0011(17) 0.0083(15) 0.0015(18)
O1F 0.0262(11) 0.0612(17) 0.0232(11) 0.0022(11) 0.0132(9) 0.0071(11)
O2F 0.0272(11) 0.0254(11) 0.0330(12) -0.0019(9) 0.0119(9) -0.0064(9)
O3F 0.0208(10) 0.0327(12) 0.0352(12) -0.0039(9) 0.0106(9) -0.0068(10)
N1F 0.0163(10) 0.0238(12) 0.0222(11) 0.0024(9) 0.0073(9) -0.0010(9)
N2F 0.0164(10) 0.0233(11) 0.0209(11) -0.0004(9) 0.0091(9) -0.0018(9)
C1F 0.0168(12) 0.0271(14) 0.0179(12) 0.0015(10) 0.0077(9) -0.0023(10)
C2F 0.0207(13) 0.0282(15) 0.0304(15) -0.0014(11) 0.0066(12) -0.0081(12)
C3F 0.0278(17) 0.037(2) 0.070(3) -0.0100(15) 0.0050(18) -0.0117(19)
C4F 0.046(2) 0.043(2) 0.044(2) 0.0073(17) 0.0140(18) -0.0146(17)
C5F 0.0171(12) 0.0241(13) 0.0235(13) 0.0023(10) 0.0081(10) -0.0022(11)
C6F 0.0137(11) 0.0288(14) 0.0201(12) 0.0010(10) 0.0050(9) -0.0016(11)
C7F 0.0188(13) 0.0330(16) 0.0292(15) 0.0015(12) 0.0017(11) -0.0019(13)
C8F 0.0238(14) 0.0281(15) 0.0300(16) 0.0059(12) 0.0012(12) 0.0015(12)
C9F 0.0349(19) 0.0308(18) 0.047(2) 0.0045(14) 0.0126(16) -0.0006(15)
C10F 0.050(2) 0.0255(18) 0.069(3) -0.0069(16) 0.016(2) -0.0030(18)
C11F 0.050(2) 0.033(2) 0.058(3) 0.0127(18) 0.005(2) -0.0079(18)
C12F 0.054(3) 0.037(2) 0.045(2) 0.0202(18) 0.0096(19) -0.0096(17)
C13F 0.0348(18) 0.0319(18) 0.047(2) 0.0118(14) 0.0159(16) 0.0026(15)
C14F 0.0189(12) 0.0273(14) 0.0209(13) 0.0017(11) 0.0056(10) -0.0008(11)
O1G 0.0335(16) 0.0193(14) 0.0285(15) 0.0045(12) 0.0207(13) 0.0007(11)
O2G 0.0336(17) 0.0428(19) 0.0228(15) -0.0091(15) 0.0105(13) -0.0064(14)
O3G 0.0274(15) 0.0285(15) 0.0232(14) 0.0048(12) 0.0126(12) 0.0015(12)
N1G 0.0240(16) 0.0160(15) 0.0256(17) 0.0023(12) 0.0093(13) 0.0005(12)
N2G 0.0272(17) 0.0174(15) 0.0293(18) 0.0006(13) 0.0195(14) -0.0003(13)
C1G 0.0250(18) 0.0140(16) 0.0222(18) 0.0041(13) 0.0129(15) 0.0013(13)
C2G 0.030(2) 0.0220(19) 0.027(2) 0.0037(16) 0.0096(17) -0.0001(16)
C3G 0.028(2) 0.035(2) 0.035(2) -0.0015(19) 0.0068(19) -0.009(2)
C4G 0.050(3) 0.025(2) 0.029(2) 0.005(2) 0.018(2) -0.0060(17)
C5G 0.0228(18) 0.0154(16) 0.0230(18) -0.0001(14) 0.0075(15) -0.0040(14)
C6G 0.0266(19) 0.0154(16) 0.0230(18) -0.0013(14) 0.0129(15) -0.0016(14)
C7G 0.040(2) 0.0168(18) 0.038(2) -0.0017(17) 0.024(2) 0.0013(17)
C8G 0.040(3) 0.0138(17) 0.032(2) 0.0003(17) 0.0119(19) 0.0016(16)
C9G 0.045(4) 0.047(4) 0.074(5) 0.008(3) -0.011(3) -0.022(3)
C10G 0.082(6) 0.047(4) 0.077(5) 0.004(4) -0.016(4) -0.032(4)
C11G 0.093(6) 0.024(3) 0.063(4) 0.020(3) 0.009(4) -0.010(3)
C12G 0.067(5) 0.048(4) 0.060(4) 0.032(3) 0.019(3) 0.000(3)
C13G 0.041(3) 0.036(3) 0.042(3) 0.006(2) 0.001(2) -0.008(2)
C14G 0.0226(18) 0.0138(16) 0.0258(19) 0.0002(13) 0.0090(15) 0.0010(14)
O1H 0.0262(11) 0.0612(17) 0.0232(11) 0.0022(11) 0.0132(9) 0.0071(11)
O2H 0.0272(11) 0.0254(11) 0.0330(12) -0.0019(9) 0.0119(9) -0.0064(9)
O3H 0.0208(10) 0.0327(12) 0.0352(12) -0.0039(9) 0.0106(9) -0.0068(10)
N1H 0.0163(10) 0.0238(12) 0.0222(11) 0.0024(9) 0.0073(9) -0.0010(9)
N2H 0.0164(10) 0.0233(11) 0.0209(11) -0.0004(9) 0.0091(9) -0.0018(9)
C1H 0.0168(12) 0.0271(14) 0.0179(12) 0.0015(10) 0.0077(9) -0.0023(10)
C2H 0.0207(13) 0.0282(15) 0.0304(15) -0.0014(11) 0.0066(12) -0.0081(12)
C3H 0.0278(17) 0.037(2) 0.070(3) -0.0100(15) 0.0050(18) -0.0117(19)
C4H 0.046(2) 0.043(2) 0.044(2) 0.0073(17) 0.0140(18) -0.0146(17)
C5H 0.0171(12) 0.0241(13) 0.0235(13) 0.0023(10) 0.0081(10) -0.0022(11)
C6H 0.0137(11) 0.0288(14) 0.0201(12) 0.0010(10) 0.0050(9) -0.0016(11)
C7H 0.0188(13) 0.0330(16) 0.0292(15) 0.0015(12) 0.0017(11) -0.0019(13)
C8H 0.0238(14) 0.0281(15) 0.0300(16) 0.0059(12) 0.0012(12) 0.0015(12)
C9H 0.0349(19) 0.0308(18) 0.047(2) 0.0045(14) 0.0126(16) -0.0006(15)
C10H 0.050(2) 0.0255(18) 0.069(3) -0.0069(16) 0.016(2) -0.0030(18)
C11H 0.050(2) 0.033(2) 0.058(3) 0.0127(18) 0.005(2) -0.0079(18)
C12H 0.054(3) 0.037(2) 0.045(2) 0.0202(18) 0.0096(19) -0.0096(17)
C13H 0.0348(18) 0.0319(18) 0.047(2) 0.0118(14) 0.0159(16) 0.0026(15)
C14H 0.0189(12) 0.0273(14) 0.0209(13) 0.0017(11) 0.0056(10) -0.0008(11)
O1 0.0250(17) 0.0232(16) 0.0321(18) 0.0026(13) 0.0107(14) 0.0009(13)
O2 0.0406(19) 0.0206(15) 0.0335(17) -0.0008(13) 0.0152(15) -0.0048(12)
O3 0.0267(18) 0.035(2) 0.035(2) 0.0023(15) 0.0110(15) -0.0012(16)
O4 0.0222(15) 0.063(3) 0.0236(15) 0.0059(16) 0.0077(12) -0.0047(16)
O5 0.046(2) 0.047(2) 0.0310(18) -0.0147(18) 0.0116(16) 0.0011(16)
O6 0.058(3) 0.0221(17) 0.064(3) -0.0058(17) 0.012(2) 0.0000(18)
O7 0.048(2) 0.073(3) 0.044(2) 0.012(2) 0.0055(19) -0.023(2)
O8 0.0337(17) 0.0240(15) 0.0327(17) 0.0037(13) 0.0146(14) 0.0065(13)
O9 0.0222(14) 0.045(2) 0.0215(14) -0.0056(13) 0.0064(12) 0.0000(13)
O10 0.0371(19) 0.036(2) 0.046(2) -0.0113(16) 0.0118(17) -0.0041(16)
O11 0.0341(18) 0.0288(16) 0.0344(17) 0.0080(14) 0.0120(14) 0.0008(14)
O12 0.0225(15) 0.053(2) 0.0221(15) -0.0100(14) 0.0080(12) -0.0008(14)
O13 0.0265(17) 0.0246(16) 0.0256(17) -0.0044(13) 0.0099(13) 0.0032(13)
O14 0.0364(18) 0.0224(15) 0.047(2) -0.0054(13) 0.0144(16) -0.0098(14)
O15 0.0227(15) 0.049(2) 0.0260(15) 0.0013(14) 0.0076(12) -0.0096(14)
O16 0.0386(18) 0.0210(15) 0.0383(18) 0.0030(13) 0.0194(15) -0.0003(13)
O17 0.034(2) 0.0274(19) 0.047(2) 0.0043(16) -0.0029(18) -0.0078(17)
O18 0.0263(15) 0.0307(16) 0.0298(16) -0.0020(13) 0.0105(13) 0.0013(13)
O19 0.041(2) 0.0297(17) 0.0348(18) 0.0040(15) 0.0136(15) -0.0028(14)
O20 0.0261(16) 0.0295(16) 0.0351(17) 0.0029(13) 0.0124(13) -0.0001(13)
O21 0.060(3) 0.035(2) 0.0341(19) -0.0028(18) 0.0076(18) -0.0025(16)
O22 0.035(2) 0.031(2) 0.040(2) -0.0036(16) 0.0089(18) -0.0001(17)
O23 0.033(2) 0.0268(18) 0.038(2) -0.0037(15) 0.0073(17) -0.0035(16)
O24 0.046(2) 0.0224(18) 0.044(2) 0.0029(17) -0.0059(19) 0.0008(16)

loop_
_atom_type_symbol
_atom_type_description
_atom_type_scat_dispersion_real
_atom_type_scat_dispersion_imag
_atom_type_scat_source
C C 0.0033 0.0016 'International Tables Vol C Tables 4.2.6.8 and 6.1.1.4'
H H 0.0000 0.0000 'International Tables Vol C Tables 4.2.6.8 and 6.1.1.4'
N N 0.0061 0.0033 'International Tables Vol C Tables 4.2.6.8 and 6.1.1.4'
O O 0.0106 0.0060 'International Tables Vol C Tables 4.2.6.8 and 6.1.1.4'

loop_
_geom_angle_atom_site_label_1
_geom_angle_atom_site_label_2
_geom_angle_atom_site_label_3
_geom_angle
C1A N1A H1A 109.5
C1A N1A H2A 109.5
H1A N1A H2A 109.5
C1A N1A H3A 109.5
H1A N1A H3A 109.5
H2A N1A H3A 109.5
C5A N2A C6A 122.9(3)
C5A N2A H4A 118.5
C6A N2A H4A 118.5
N1A C1A C5A 109.3(3)
N1A C1A C2A 109.6(3)
C5A C1A C2A 111.6(3)
N1A C1A H15A 108.8
C5A C1A H15A 108.8
C2A C1A H15A 108.8
C4A C2A C3A 110.9(4)
C4A C2A C1A 109.5(3)
C3A C2A C1A 111.0(3)
C4A C2A H21A 108.5
C3A C2A H21A 108.5
C1A C2A H21A 108.5
C2A C3A H31A 109.5
C2A C3A H32A 109.5
H31A C3A H32A 109.5
C2A C3A H33A 109.5
H31A C3A H33A 109.5
H32A C3A H33A 109.5
C2A C4A H41A 109.5
C2A C4A H42A 109.5
H41A C4A H42A 109.5
C2A C4A H43A 109.5
H41A C4A H43A 109.5
H42A C4A H43A 109.5
O1A C5A N2A 123.8(3)
O1A C5A C1A 122.2(3)
N2A C5A C1A 114.0(3)
N2A C6A C14A 111.3(3)
N2A C6A C7A 107.9(3)
C14A C6A C7A 110.2(3)
N2A C6A H61A 109.1
C14A C6A H61A 109.1
C7A C6A H61A 109.1
C8A C7A C6A 112.8(3)
C8A C7A H71A 109.0
C6A C7A H71A 109.0
C8A C7A H72A 109.0
C6A C7A H72A 109.0
H71A C7A H72A 107.8
C13A C8A C9A 118.2(4)
C13A C8A C7A 121.6(4)
C9A C8A C7A 120.1(4)
C8A C9A C10A 120.9(5)
C8A C9A H91A 119.6
C10A C9A H91A 119.6
C11A C10A C9A 119.9(5)
C11A C10A H10A 120.1
C9A C10A H10A 120.0
C12A C11A C10A 119.7(5)
C12A C11A H11A 120.1
C10A C11A H11A 120.1
C11A C12A C13A 120.2(5)
C11A C12A H12A 119.9
C13A C12A H12A 119.9
C8A C13A C12A 120.9(4)
C8A C13A H13A 119.5
C12A C13A H13A 119.5
O3A C14A O2A 124.9(4)
O3A C14A C6A 117.2(3)
O2A C14A C6A 117.8(3)
C1B N1B H1B 109.5
C1B N1B H2B 109.5
H1B N1B H2B 109.5
C1B N1B H3B 109.5
H1B N1B H3B 109.5
H2B N1B H3B 109.5
C5B N2B C6B 122.2(3)
C5B N2B H4B 118.9
C6B N2B H4B 118.9
N1B C1B C5B 109.9(3)
N1B C1B C2B 111.0(3)
C5B C1B C2B 111.7(3)
N1B C1B H15B 108.1
C5B C1B H15B 108.1
C2B C1B H15B 108.1
C4B C2B C3B 111.1(4)
C4B C2B C1B 110.9(4)
C3B C2B C1B 110.8(3)
C4B C2B H21B 108.0
C3B C2B H21B 108.0
C1B C2B H21B 108.0
C2B C3B H31B 109.5
C2B C3B H32B 109.5
H31B C3B H32B 109.5
C2B C3B H33B 109.5
H31B C3B H33B 109.5
H32B C3B H33B 109.5
C2B C4B H41B 109.5
C2B C4B H42B 109.5
H41B C4B H42B 109.5
C2B C4B H43B 109.5
H41B C4B H43B 109.5
H42B C4B H43B 109.5
O1B C5B N2B 123.7(3)
O1B C5B C1B 119.4(3)
N2B C5B C1B 116.8(3)
N2B C6B C14B 113.9(3)
N2B C6B C7B 109.2(3)
C14B C6B C7B 110.0(3)
N2B C6B H61B 107.9
C14B C6B H61B 107.9
C7B C6B H61B 107.9
C8B C7B C6B 110.4(3)
C8B C7B H71B 109.6
C6B C7B H71B 109.6
C8B C7B H72B 109.6
C6B C7B H72B 109.6
H71B C7B H72B 108.1
C13B C8B C9B 118.5(4)
C13B C8B C7B 120.0(4)
C9B C8B C7B 121.5(4)
C8B C9B C10B 120.3(4)
C8B C9B H91B 119.8
C10B C9B H91B 119.8
C11B C10B C9B 120.3(5)
C11B C10B H10B 119.9
C9B C10B H10B 119.9
C12B C11B C10B 119.6(5)
C12B C11B H11B 120.2
C10B C11B H11B 120.2
C11B C12B C13B 120.2(5)
C11B C12B H12B 119.9
C13B C12B H12B 119.9
C8B C13B C12B 121.0(4)
C8B C13B H13B 119.5
C12B C13B H13B 119.5
O2B C14B O3B 124.8(4)
O2B C14B C6B 119.2(3)
O3B C14B C6B 115.9(3)
C5C N2C C6C 117.2(4)
C5C N2C H4C 121.4
C6C N2C H4C 121.4
N1C C1C C5C 106.4(3)
N1C C1C C2C 110.0(3)
C5C C1C C2C 112.7(4)
N1C C1C H15C 109.2
C5C C1C H15C 109.2
C2C C1C H15C 109.2
C4C C2C C3C 112.4(4)
C4C C2C C1C 109.9(4)
C3C C2C C1C 113.7(4)
C4C C2C H21C 106.8
C3C C2C H21C 106.8
C1C C2C H21C 106.8
C2C C3C H31C 109.5
C2C C3C H32C 109.5
H31C C3C H32C 109.5
C2C C3C H33C 109.5
H31C C3C H33C 109.5
H32C C3C H33C 109.5
C2C C4C H41C 109.5
C2C C4C H42C 109.5
H41C C4C H42C 109.5
C2C C4C H43C 109.5
H41C C4C H43C 109.5
H42C C4C H43C 109.5
O1C C5C N2C 123.4(4)
O1C C5C C1C 119.6(4)
N2C C5C C1C 117.0(4)
N2C C6C C7C 110.2(3)
N2C C6C C14C 110.9(3)
C7C C6C C14C 111.0(3)
N2C C6C H61C 108.2
C7C C6C H61C 108.2
C14C C6C H61C 108.2
C8C C7C C6C 111.7(3)
C8C C7C H71C 109.3
C6C C7C H71C 109.3
C8C C7C H72C 109.3
C6C C7C H72C 109.3
H71C C7C H72C 107.9
C13C C8C C9C 117.7(4)
C13C C8C C7C 122.0(4)
C9C C8C C7C 120.3(4)
C8C C9C C10C 121.3(5)
C8C C9C H91C 119.3
C10C C9C H91C 119.3
C11C C10C C9C 119.6(5)
C11C C10C H10C 120.2
C9C C10C H10C 120.2
C12C C11C C10C 119.6(5)
C12C C11C H11C 120.2
C10C C11C H11C 120.2
C11C C12C C13C 120.5(5)
C11C C12C H12C 119.8
C13C C12C H12C 119.8
C8C C13C C12C 121.3(5)
C8C C13C H13C 119.4
C12C C13C H13C 119.4
O3C C14C O2C 125.3(4)
O3C C14C C6C 117.2(3)
O2C C14C C6C 117.5(3)
C1M N1M H1M 109.5
C1M N1M H2M 109.5
H1M N1M H2M 109.5
C1M N1M H3M 109.5
H1M N1M H3M 109.5
H2M N1M H3M 109.5
N1M C1M C5M 107.6(17)
N1M C1M C2M 110.2(16)
C5M C1M C2M 110.0(18)
N1M C1M H15M 109.7
C5M C1M H15M 109.7
C2M C1M H15M 109.7
C4M C2M C3M 112(2)
C3M C2M C1M 110.3(19)
C4M C2M C1M 108.8(18)
C4M C2M H21M 108.5
C3M C2M H21M 108.5
C1M C2M H21M 108.5
C2M C3M H31M 109.5
C2M C3M H32M 109.5
H31M C3M H32M 109.5
C2M C3M H33M 109.5
H31M C3M H33M 109.5
H32M C3M H33M 109.5
C2M C4M H41M 109.5
C2M C4M H42M 109.5
H41M C4M H42M 109.5
C2M C4M H43M 109.5
H41M C4M H43M 109.5
H42M C4M H43M 109.5
O1M C5M C1M 125(2)
C1D N1D H1D 109.5
C1D N1D H2D 109.5
H1D N1D H2D 109.5
C1D N1D H3D 109.5
H1D N1D H3D 109.5
H2D N1D H3D 109.5
C5D N2D C6D 121.5(3)
C5D N2D H4D 119.2
C6D N2D H4D 119.2
N1D C1D C5D 109.6(3)
N1D C1D C2D 112.1(3)
C5D C1D C2D 110.7(3)
N1D C1D H15D 108.1
C5D C1D H15D 108.1
C2D C1D H15D 108.1
C3D C2D C4D 111.0(4)
C3D C2D C1D 110.6(3)
C4D C2D C1D 110.3(4)
C3D C2D H21D 108.3
C4D C2D H21D 108.3
C1D C2D H21D 108.3
C2D C3D H31D 109.5
C2D C3D H32D 109.5
H31D C3D H32D 109.5
C2D C3D H33D 109.5
H31D C3D H33D 109.5
H32D C3D H33D 109.5
C2D C4D H41D 109.5
C2D C4D H42D 109.5
H41D C4D H42D 109.5
C2D C4D H43D 109.5
H41D C4D H43D 109.5
H42D C4D H43D 109.5
O1D C5D N2D 122.8(3)
O1D C5D C1D 119.6(3)
N2D C5D C1D 117.6(3)
N2D C6D C14D 113.7(3)
N2D C6D C7D 109.9(3)
C14D C6D C7D 110.7(3)
N2D C6D H61D 107.4
C14D C6D H61D 107.4
C7D C6D H61D 107.4
C8D C7D C6D 111.1(3)
C8D C7D H71D 109.4
C6D C7D H71D 109.4
C8D C7D H72D 109.4
C6D C7D H72D 109.4
H71D C7D H72D 108.0
C13D C8D C9D 118.9(4)
C13D C8D C7D 119.8(4)
C9D C8D C7D 121.3(4)
C8D C9D C10D 120.4(4)
C8D C9D H91D 119.8
C10D C9D H91D 119.8
C11D C10D C9D 120.0(5)
C11D C10D H10D 120.0
C9D C10D H10D 120.0
C12D C11D C10D 119.9(5)
C12D C11D H11D 120.0
C10D C11D H11D 120.0
C11D C12D C13D 120.4(5)
C11D C12D H12D 119.8
C13D C12D H12D 119.8
C8D C13D C12D 120.5(4)
C8D C13D H13D 119.8
C12D C13D H13D 119.8
O2D C14D O3D 125.4(4)
O2D C14D C6D 119.4(3)
O3D C14D C6D 115.2(3)
C5E N2E C6E 118.6(3)
C5E N2E H4E 120.7
C6E N2E H4E 120.7
N1E C1E C5E 105.2(3)
N1E C1E C2E 110.4(4)
C5E C1E C2E 111.4(3)
N1E C1E H15E 109.9
C5E C1E H15E 109.9
C2E C1E H15E 109.9
C4E C2E C3E 110.9(4)
C4E C2E C1E 110.4(4)
C3E C2E C1E 110.2(4)
C4E C2E H21E 108.4
C3E C2E H21E 108.4
C1E C2E H21E 108.4
C2E C3E H31E 109.5
C2E C3E H32E 109.5
H31E C3E H32E 109.5
C2E C3E H33E 109.5
H31E C3E H33E 109.5
H32E C3E H33E 109.5
C2E C4E H41E 109.5
C2E C4E H42E 109.5
H41E C4E H42E 109.5
C2E C4E H43E 109.5
H41E C4E H43E 109.5
H42E C4E H43E 109.5
O1E C5E N2E 123.0(4)
O1E C5E C1E 118.7(4)
N2E C5E C1E 118.3(3)
N2E C6E C7E 109.7(3)
N2E C6E C14E 110.7(3)
C7E C6E C14E 111.0(3)
N2E C6E H61E 108.5
C7E C6E H61E 108.5
C14E C6E H61E 108.5
C8E C7E C6E 111.9(3)
C8E C7E H71E 109.2
C6E C7E H71E 109.2
C8E C7E H72E 109.2
C6E C7E H72E 109.2
H71E C7E H72E 107.9
C13E C8E C9E 118.0(4)
C13E C8E C7E 121.0(4)
C9E C8E C7E 121.0(4)
C8E C9E C10E 120.8(5)
C8E C9E H91E 119.6
C10E C9E H91E 119.6
C11E C10E C9E 120.1(6)
C11E C10E H10E 120.0
C9E C10E H10E 120.0
C10E C11E C12E 119.6(5)
C10E C11E H11E 120.2
C12E C11E H11E 120.2
C11E C12E C13E 120.3(6)
C11E C12E H12E 119.8
C13E C12E H12E 119.8
C8E C13E C12E 121.1(5)
C8E C13E H13E 119.4
C12E C13E H13E 119.4
O2E C14E O3E 125.2(4)
O2E C14E C6E 117.0(4)
O3E C14E C6E 117.7(4)
C1N N1N H1N 109.5
C1N N1N H2N 109.5
H1N N1N H2N 109.5
C1N N1N H3N 109.5
H1N N1N H3N 109.5
H2N N1N H3N 109.5
C5N N2N C6N 119.6(10)
C5N N2N H4N 120.2
C6N N2N H4N 120.2
N1N C1N C5N 108.8(10)
N1N C1N C2N 111.8(10)
C5N C1N C2N 112.4(10)
N1N C1N H15N 107.9
C5N C1N H15N 107.9
C2N C1N H15N 107.9
C4N C2N C3N 111.8(11)
C3N C2N C1N 112.1(11)
C4N C2N C1N 111.2(11)
C4N C2N H21N 107.1
C3N C2N H21N 107.1
C1N C2N H21N 107.1
C2N C3N H31N 109.5
C2N C3N H32N 109.5
H31N C3N H32N 109.5
C2N C3N H33N 109.5
H31N C3N H33N 109.5
H32N C3N H33N 109.5
C2N C4N H41N 109.5
C2N C4N H42N 109.5
H41N C4N H42N 109.5
C2N C4N H43N 109.5
H41N C4N H43N 109.5
H42N C4N H43N 109.5
O1N C5N N2N 122.0(11)
O1N C5N C1N 120.8(10)
N2N C5N C1N 117.3(9)
N2N C6N C14N 111.5(11)
N2N C6N C7N 108.3(10)
C14N C6N C7N 110.9(11)
N2N C6N H61N 108.7
C14N C6N H61N 108.7
C7N C6N H61N 108.7
C8N C7N C6N 111.3(11)
C8N C7N H71N 109.4
C6N C7N H71N 109.4
C8N C7N H72N 109.4
C6N C7N H72N 109.4
H71N C7N H72N 108.0
C13N C8N C9N 118.7(9)
C13N C8N C7N 120.3(10)
C9N C8N C7N 120.8(10)
C8N C9N C10N 119.9(11)
C8N C9N H91N 120.0
C10N C9N H91N 120.0
C11N C10N C9N 119.6(12)
C11N C10N H10N 120.2
C9N C10N H10N 120.2
C10N C11N C12N 119.4(11)
C10N C11N H11N 120.3
C12N C11N H11N 120.3
C11N C12N C13N 120.1(10)
C11N C12N H12N 120.0
C13N C12N H12N 120.0
C8N C13N C12N 120.7(9)
C8N C13N H13N 119.7
C12N C13N H13N 119.7
O3N C14N O2N 125.2(12)
O3N C14N C6N 117.6(11)
O2N C14N C6N 117.1(11)
C1F N1F H1F 109.5
C1F N1F H2F 109.5
H1F N1F H2F 109.5
C1F N1F H3F 109.5
H1F N1F H3F 109.5
H2F N1F H3F 109.5
C5F N2F C6F 121.8(3)
C5F N2F H4F 119.1
C6F N2F H4F 119.1
N1F C1F C5F 110.1(3)
N1F C1F C2F 110.3(3)
C5F C1F C2F 112.1(3)
N1F C1F H15F 108.1
C5F C1F H15F 108.1
C2F C1F H15F 108.1
C3F C2F C4F 110.8(4)
C3F C2F C1F 110.2(4)
C4F C2F C1F 111.3(4)
C3F C2F H21F 108.1
C4F C2F H21F 108.1
C1F C2F H21F 108.1
C2F C3F H31F 109.5
C2F C3F H32F 109.5
H31F C3F H32F 109.5
C2F C3F H33F 109.5
H31F C3F H33F 109.5
H32F C3F H33F 109.5
C2F C4F H41F 109.5
C2F C4F H42F 109.5
H41F C4F H42F 109.5
C2F C4F H43F 109.5
H41F C4F H43F 109.5
H42F C4F H43F 109.5
O1F C5F N2F 123.3(3)
O1F C5F C1F 120.1(3)
N2F C5F C1F 116.6(3)
N2F C6F C14F 114.2(3)
N2F C6F C7F 108.7(3)
C14F C6F C7F 110.2(3)
N2F C6F H61F 107.9
C14F C6F H61F 107.9
C7F C6F H61F 107.9
C8F C7F C6F 111.2(3)
C8F C7F H71F 109.4
C6F C7F H71F 109.4
C8F C7F H72F 109.4
C6F C7F H72F 109.4
H71F C7F H72F 108.0
C9F C8F C13F 119.1(4)
C9F C8F C7F 122.0(4)
C13F C8F C7F 118.9(4)
C8F C9F C10F 120.0(4)
C8F C9F H91F 120.0
C10F C9F H91F 120.0
C11F C10F C9F 120.2(5)
C11F C10F H10F 119.9
C9F C10F H10F 119.9
C10F C11F C12F 120.4(5)
C10F C11F H11F 119.8
C12F C11F H11F 119.8
C11F C12F C13F 120.0(5)
C11F C12F H12F 120.0
C13F C12F H12F 120.0
C8F C13F C12F 120.3(5)
C8F C13F H13F 119.8
C12F C13F H13F 119.8
O3F C14F O2F 125.5(4)
O3F C14F C6F 115.3(3)
O2F C14F C6F 119.0(3)
C1G N1G H1G 109.5
C1G N1G H2G 109.5
H1G N1G H2G 109.5
C1G N1G H3G 109.5
H1G N1G H3G 109.5
H2G N1G H3G 109.5
C5G N2G C6G 119.4(3)
C5G N2G H4G 120.3
C6G N2G H4G 120.3
N1G C1G C5G 106.8(3)
N1G C1G C2G 113.1(3)
C5G C1G C2G 111.0(3)
N1G C1G H15G 108.6
C5G C1G H15G 108.6
C2G C1G H15G 108.6
C3G C2G C1G 113.1(3)
C4G C2G C3G 112.5(4)
C1G C2G C4G 111.8(3)
C4G C2G H21G 106.3
C1G C2G H21G 106.3
C3G C2G H21G 106.3
C2G C3G H31G 109.5
C2G C3G H32G 109.5
H31G C3G H32G 109.5
C2G C3G H33G 109.5
H31G C3G H33G 109.5
H32G C3G H33G 109.5
C2G C4G H41G 109.5
C2G C4G H42G 109.5
H41G C4G H42G 109.5
C2G C4G H43G 109.5
H41G C4G H43G 109.5
H42G C4G H43G 109.5
O1G C5G N2G 123.3(3)
O1G C5G C1G 121.2(3)
N2G C5G C1G 115.5(3)
N2G C6G C14G 110.5(3)
N2G C6G C7G 108.3(3)
C14G C6G C7G 110.8(3)
N2G C6G H61G 109.1
C14G C6G H61G 109.1
C7G C6G H61G 109.1
C8G C7G C6G 111.4(3)
C8G C7G H71G 109.3
C6G C7G H71G 109.3
C8G C7G H72G 109.3
C6G C7G H72G 109.3
H71G C7G H72G 108.0
C13G C8G C9G 118.5(4)
C13G C8G C7G 121.8(4)
C9G C8G C7G 119.6(4)
C8G C9G C10G 119.9(5)
C8G C9G H91G 120.1
C10G C9G H91G 120.1
C11G C10G C9G 121.1(5)
C11G C10G H10G 119.5
C9G C10G H10G 119.5
C12G C11G C10G 119.0(5)
C12G C11G H11G 120.5
C10G C11G H11G 120.5
C11G C12G C13G 120.2(5)
C11G C12G H12G 119.9
C13G C12G H12G 119.9
C8G C13G C12G 121.2(5)
C8G C13G H13G 119.4
C12G C13G H13G 119.4
O2G C14G O3G 125.6(4)
O2G C14G C6G 117.5(3)
O3G C14G C6G 116.9(3)
C1H N1H H1H 109.5
C1H N1H H2H 109.5
H1H N1H H2H 109.5
C1H N1H H3H 109.5
H1H N1H H3H 109.5
H2H N1H H3H 109.5
C5H N2H C6H 121.9(3)
C5H N2H H4H 119.0
C6H N2H H4H 119.0
N1H C1H C5H 109.7(3)
N1H C1H C2H 110.7(3)
C5H C1H C2H 111.4(3)
N1H C1H H15H 108.3
C5H C1H H15H 108.3
C2H C1H H15H 108.3
C4H C2H C3H 111.2(4)
C4H C2H C1H 110.6(4)
C3H C2H C1H 110.7(4)
C4H C2H H21H 108.1
C3H C2H H21H 108.1
C1H C2H H21H 108.1
C2H C3H H31H 109.5
C2H C3H H32H 109.5
H31H C3H H32H 109.5
C2H C3H H33H 109.5
H31H C3H H33H 109.5
H32H C3H H33H 109.5
C2H C4H H41H 109.5
C2H C4H H42H 109.5
H41H C4H H42H 109.5
C2H C4H H43H 109.5
H41H C4H H43H 109.5
H42H C4H H43H 109.5
O1H C5H N2H 123.4(3)
O1H C5H C1H 119.1(3)
N2H C5H C1H 117.3(3)
N2H C6H C14H 113.6(3)
N2H C6H C7H 109.6(3)
C14H C6H C7H 110.1(3)
N2H C6H H61H 107.8
C14H C6H H61H 107.8
C7H C6H H61H 107.8
C8H C7H C6H 111.3(3)
C8H C7H H71H 109.4
C6H C7H H71H 109.4
C8H C7H H72H 109.4
C6H C7H H72H 109.4
H71H C7H H72H 108.0
C9H C8H C13H 119.0(4)
C9H C8H C7H 122.0(4)
C13H C8H C7H 119.0(4)
C8H C9H C10H 120.0(5)
C8H C9H H91H 120.0
C10H C9H H91H 120.0
C11H C10H C9H 120.6(5)
C11H C10H H10H 119.7
C9H C10H H10H 119.7
C10H C11H C12H 119.6(5)
C10H C11H H11H 120.2
C12H C11H H11H 120.2
C11H C12H C13H 120.6(5)
C11H C12H H12H 119.7
C13H C12H H12H 119.7
C8H C13H C12H 120.2(5)
C8H C13H H13H 119.9
C12H C13H H13H 119.9
O3H C14H O2H 125.4(4)
O3H C14H C6H 114.4(3)
O2H C14H C6H 120.2(3)
H11 O1 H12 105.4
H21 O2 H22 105.8
O30 O3 H31 58.2
O30 O3 H32 161.4
H31 O3 H32 105.1
H41 O4 H42 105.6
H51 O5 H52 104.3
H61 O6 H62 105.1
H71 O7 H72 104.2
H81 O8 H82 105.4
H91 O9 H92 107.0
H101 O10 H102 104.6
H111 O11 H112 103.7
H121 O12 H122 108.0
H131 O13 H132 105.4
H141 O14 H142 105.3
H151 O15 H152 105.2
H161 O16 H162 106.0
O26 O17 H171 54.2
O26 O17 H172 64.7
H171 O17 H172 105.2
H181 O18 H182 105.1
H191 O19 H192 104.9
H201 O20 H202 105.7
H211 O21 H212 104.7
O27 O22 H221 89.6
O27 O22 H222 50.2
H221 O22 H222 105.1
O29 O23 H231 130.0
O29 O23 H232 79.1
H231 O23 H232 105.5
H241 O24 H242 106.9
H251 O25 H252 104.7
O17 O26 H171 35.7
O17 O26 H172 35.0
H171 O26 H172 64.5
O22 O27 H221 47.8
O22 O27 H222 70.6
H221 O27 H222 91.0
O23 O29 H132 158.9
O23 O29 H231 26.5
H132 O29 H231 137.3
O23 O29 H232 54.2
H132 O29 H232 143.6
H231 O29 H232 63.1
O3 O30 H31 62.2

loop_
_geom_bond_atom_site_label_1
_geom_bond_atom_site_label_2
_geom_bond_distance
O1A C5A 1.223(4)
O2A C14A 1.258(4)
O3A C14A 1.255(4)
N1A C1A 1.504(4)
N1A H1A 0.9100
N1A H2A 0.9100
N1A H3A 0.9100
N2A C5A 1.337(4)
N2A C6A 1.461(4)
N2A H4A 0.8800
C1A C5A 1.530(4)
C1A C2A 1.542(4)
C1A H15A 1.0000
C2A C4A 1.526(5)
C2A C3A 1.536(5)
C2A H21A 1.0000
C3A H31A 0.9800
C3A H32A 0.9800
C3A H33A 0.9800
C4A H41A 0.9800
C4A H42A 0.9800
C4A H43A 0.9800
C6A C14A 1.542(4)
C6A C7A 1.545(4)
C6A H61A 1.0000
C7A C8A 1.508(4)
C7A H71A 0.9900
C7A H72A 0.9900
C8A C13A 1.383(5)
C8A C9A 1.387(5)
C9A C10A 1.407(6)
C9A H91A 0.9500
C10A C11A 1.377(7)
C10A H10A 0.9500
C11A C12A 1.374(6)
C11A H11A 0.9500
C12A C13A 1.402(5)
C12A H12A 0.9500
C13A H13A 0.9500
O1B C5B 1.224(4)
O2B C14B 1.260(4)
O3B C14B 1.263(4)
N1B C1B 1.498(4)
N1B H1B 0.9100
N1B H2B 0.9100
N1B H3B 0.9100
N2B C5B 1.338(4)
N2B C6B 1.460(4)
N2B H4B 0.8800
C1B C5B 1.534(4)
C1B C2B 1.540(5)
C1B H15B 1.0000
C2B C4B 1.521(5)
C2B C3B 1.538(5)
C2B H21B 1.0000
C3B H31B 0.9800
C3B H32B 0.9800
C3B H33B 0.9800
C4B H41B 0.9800
C4B H42B 0.9800
C4B H43B 0.9800
C6B C14B 1.540(4)
C6B C7B 1.553(5)
C6B H61B 1.0000
C7B C8B 1.508(5)
C7B H71B 0.9900
C7B H72B 0.9900
C8B C13B 1.386(5)
C8B C9B 1.392(5)
C9B C10B 1.404(5)
C9B H91B 0.9500
C10B C11B 1.379(6)
C10B H10B 0.9500
C11B C12B 1.378(6)
C11B H11B 0.9500
C12B C13B 1.394(5)
C12B H12B 0.9500
C13B H13B 0.9500
O1C C5C 1.228(6)
O2C C14C 1.259(4)
O3C C14C 1.257(4)
N1C C1C 1.494(5)
N1C H1C 0.9100
N1C H2C 0.9100
N1C H3C 0.9100
N2C C5C 1.343(4)
N2C C6C 1.457(4)
N2C H4C 0.8800
C1C C5C 1.528(5)
C1C C2C 1.546(5)
C1C H15C 1.0000
C2C C4C 1.527(5)
C2C C3C 1.530(5)
C2C H21C 1.0000
C3C H31C 0.9800
C3C H32C 0.9800
C3C H33C 0.9800
C4C H41C 0.9800
C4C H42C 0.9800
C4C H43C 0.9800
C6C C7C 1.545(4)
C6C C14C 1.546(4)
C6C H61C 1.0000
C7C C8C 1.507(4)
C7C H71C 0.9900
C7C H72C 0.9900
C8C C13C 1.379(5)
C8C C9C 1.391(5)
C9C C10C 1.405(6)
C9C H91C 0.9500
C10C C11C 1.381(7)
C10C H10C 0.9500
C11C C12C 1.371(7)
C11C H11C 0.9500
C12C C13C 1.399(6)
C12C H12C 0.9500
C13C H13C 0.9500
O1M C5M 1.214(15)
N1M C1M 1.504(15)
N1M H1M 0.9100
N1M H2M 0.9100
N1M H3M 0.9100
C1M C5M 1.537(14)
C1M C2M 1.549(15)
C1M H15M 1.0000
C2M C3M 1.519(15)
C2M C4M 1.536(15)
C2M H21M 1.0000
C3M H31M 0.9800
C3M H32M 0.9800
C3M H33M 0.9800
C4M H41M 0.9800
C4M H42M 0.9800
C4M H43M 0.9800
O1D C5D 1.227(4)
O2D C14D 1.255(4)
O3D C14D 1.264(4)
N1D C1D 1.497(4)
N1D H1D 0.9100
N1D H2D 0.9100
N1D H3D 0.9100
N2D C5D 1.337(4)
N2D C6D 1.458(4)
N2D H4D 0.8800
C1D C5D 1.531(4)
C1D C2D 1.542(5)
C1D H15D 1.0000
C2D C3D 1.529(5)
C2D C4D 1.529(5)
C2D H21D 1.0000
C3D H31D 0.9800
C3D H32D 0.9800
C3D H33D 0.9800
C4D H41D 0.9800
C4D H42D 0.9800
C4D H43D 0.9800
C6D C14D 1.539(4)
C6D C7D 1.542(5)
C6D H61D 1.0000
C7D C8D 1.514(5)
C7D H71D 0.9900
C7D H72D 0.9900
C8D C13D 1.389(5)
C8D C9D 1.389(5)
C9D C10D 1.407(5)
C9D H91D 0.9500
C10D C11D 1.378(6)
C10D H10D 0.9500
C11D C12D 1.377(6)
C11D H11D 0.9500
C12D C13D 1.395(5)
C12D H12D 0.9500
C13D H13D 0.9500
O1E C5E 1.240(4)
O2E C14E 1.259(5)
O3E C14E 1.259(5)
N1E C1E 1.495(5)
N1E H1E 0.9100
N1E H2E 0.9100
N1E H3E 0.9100
N2E C5E 1.333(5)
N2E C6E 1.465(4)
N2E H4E 0.8800
C1E C5E 1.535(5)
C1E C2E 1.544(5)
C1E H15E 1.0000
C2E C4E 1.529(6)
C2E C3E 1.537(5)
C2E H21E 1.0000
C3E H31E 0.9800
C3E H32E 0.9800
C3E H33E 0.9800
C4E H41E 0.9800
C4E H42E 0.9800
C4E H43E 0.9800
C6E C7E 1.539(5)
C6E C14E 1.544(5)
C6E H61E 1.0000
C7E C8E 1.504(5)
C7E H71E 0.9900
C7E H72E 0.9900
C8E C13E 1.386(5)
C8E C9E 1.389(6)
C9E C10E 1.406(6)
C9E H91E 0.9500
C10E C11E 1.373(7)
C10E H10E 0.9500
C11E C12E 1.380(7)
C11E H11E 0.9500
C12E C13E 1.393(6)
C12E H12E 0.9500
C13E H13E 0.9500
O1N C5N 1.229(7)
O2N C14N 1.260(7)
O3N C14N 1.255(7)
N1N C1N 1.493(8)
N1N H1N 0.9100
N1N H2N 0.9100
N1N H3N 0.9100
N2N C5N 1.337(7)
N2N C6N 1.462(7)
N2N H4N 0.8800
C1N C5N 1.527(7)
C1N C2N 1.537(8)
C1N H15N 1.0000
C2N C3N 1.525(8)
C2N C4N 1.533(8)
C2N H21N 1.0000
C3N H31N 0.9800
C3N H32N 0.9800
C3N H33N 0.9800
C4N H41N 0.9800
C4N H42N 0.9800
C4N H43N 0.9800
C6N C14N 1.544(7)
C6N C7N 1.547(8)
C6N H61N 1.0000
C7N C8N 1.507(7)
C7N H71N 0.9900
C7N H72N 0.9900
C8N C13N 1.385(7)
C8N C9N 1.389(7)
C9N C10N 1.406(8)
C9N H91N 0.9500
C10N C11N 1.377(8)
C10N H10N 0.9500
C11N C12N 1.377(8)
C11N H11N 0.9500
C12N C13N 1.397(8)
C12N H12N 0.9500
C13N H13N 0.9500
O1F C5F 1.237(4)
O2F C14F 1.265(4)
O3F C14F 1.249(4)
N1F C1F 1.496(4)
N1F H1F 0.9100
N1F H2F 0.9100
N1F H3F 0.9100
N2F C5F 1.340(4)
N2F C6F 1.454(4)
N2F H4F 0.8800
C1F C5F 1.532(4)
C1F C2F 1.543(5)
C1F H15F 1.0000
C2F C3F 1.529(5)
C2F C4F 1.529(5)
C2F H21F 1.0000
C3F H31F 0.9800
C3F H32F 0.9800
C3F H33F 0.9800
C4F H41F 0.9800
C4F H42F 0.9800
C4F H43F 0.9800
C6F C14F 1.541(5)
C6F C7F 1.548(5)
C6F H61F 1.0000
C7F C8F 1.509(5)
C7F H71F 0.9900
C7F H72F 0.9900
C8F C9F 1.389(5)
C8F C13F 1.392(5)
C9F C10F 1.406(6)
C9F H91F 0.9500
C10F C11F 1.372(6)
C10F H10F 0.9500
C11F C12F 1.375(7)
C11F H11F 0.9500
C12F C13F 1.400(6)
C12F H12F 0.9500
C13F H13F 0.9500
O1G C5G 1.228(4)
O2G C14G 1.252(4)
O3G C14G 1.254(4)
N1G C1G 1.488(4)
N1G H1G 0.9100
N1G H2G 0.9100
N1G H3G 0.9100
N2G C5G 1.336(4)
N2G C6G 1.467(4)
N2G H4G 0.8800
C1G C5G 1.534(4)
C1G C2G 1.534(5)
C1G H15G 1.0000
C2G C3G 1.529(5)
C2G C4G 1.537(5)
C2G H21G 1.0000
C3G H31G 0.9800
C3G H32G 0.9800
C3G H33G 0.9800
C4G H41G 0.9800
C4G H42G 0.9800
C4G H43G 0.9800
C6G C14G 1.547(4)
C6G C7G 1.550(5)
C6G H61G 1.0000
C7G C8G 1.509(5)
C7G H71G 0.9900
C7G H72G 0.9900
C8G C13G 1.378(5)
C8G C9G 1.382(5)
C9G C10G 1.402(6)
C9G H91G 0.9500
C10G C11G 1.373(7)
C10G H10G 0.9500
C11G C12G 1.370(7)
C11G H11G 0.9500
C12G C13G 1.395(6)
C12G H12G 0.9500
C13G H13G 0.9500
O1H C5H 1.234(4)
O2H C14H 1.260(4)
O3H C14H 1.256(4)
N1H C1H 1.493(4)
N1H H1H 0.9100
N1H H2H 0.9100
N1H H3H 0.9100
N2H C5H 1.340(4)
N2H C6H 1.457(4)
N2H H4H 0.8800
C1H C5H 1.535(4)
C1H C2H 1.541(5)
C1H H15H 1.0000
C2H C4H 1.529(5)
C2H C3H 1.531(5)
C2H H21H 1.0000
C3H H31H 0.9800
C3H H32H 0.9800
C3H H33H 0.9800
C4H H41H 0.9800
C4H H42H 0.9800
C4H H43H 0.9800
C6H C14H 1.538(5)
C6H C7H 1.548(5)
C6H H61H 1.0000
C7H C8H 1.506(5)
C7H H71H 0.9900
C7H H72H 0.9900
C8H C9H 1.389(5)
C8H C13H 1.391(5)
C9H C10H 1.403(6)
C9H H91H 0.9500
C10H C11H 1.374(6)
C10H H10H 0.9500
C11H C12H 1.375(6)
C11H H11H 0.9500
C12H C13H 1.396(6)
C12H H12H 0.9500
C13H H13H 0.9500
O1 H11 0.8504
O1 H12 0.8504
O2 H21 0.8492
O2 H22 0.8504
O3 O30 0.83(5)
O3 H31 0.8553
O3 H32 0.8524
O4 H41 0.8493
O4 H42 0.8500
O5 H51 0.8547
O5 H52 0.8530
O6 H61 0.8539
O6 H62 0.8568
O7 H71 0.8569
O7 H72 0.8526
O8 H81 0.8487
O8 H82 0.8538
O9 H91 0.8516
O9 H92 0.8478
O10 H101 0.8540
O10 H102 0.8495
O11 H111 0.8557
O11 H112 0.8559
O12 H121 0.8521
O12 H122 0.8472
O13 H131 0.8503
O13 H132 0.8520
O14 H141 0.8504
O14 H142 0.8524
O15 H151 0.8496
O15 H152 0.8528
O16 H161 0.8510
O16 H162 0.8526
O17 O26 1.46(5)
O17 H171 0.8539
O17 H172 0.8522
O18 H181 0.8522
O18 H182 0.8500
O19 H191 0.8549
O19 H192 0.8527
O20 H201 0.8507
O20 H202 0.8542
O21 H211 0.8539
O21 H212 0.8539
O22 O27 0.78(5)
O22 H221 0.8545
O22 H222 0.8560
O23 O29 0.76(5)
O23 H231 0.8531
O23 H232 0.8538
O24 H241 0.8478
O24 H242 0.8493
O25 H251 0.8520
O25 H252 0.8537
O26 H171 1.1859
O26 H172 1.3420
O27 H221 1.1528
O27 H222 0.6969
O29 H132 1.3209
O29 H231 1.4667
O29 H232 1.0332
O30 H31 0.8214

loop_
_geom_hbond_atom_site_label_D
_geom_hbond_atom_site_label_H
_geom_hbond_atom_site_label_A
_geom_hbond_site_symmetry_A
_geom_hbond_distance_DH
_geom_hbond_distance_HA
_geom_hbond_distance_DA
_geom_hbond_angle_DHA
_geom_hbond_publ_flag
N1A H1A O3B 1_555 0.91 1.82 2.730(5) 174 y
N1A H2A O3 1_555 0.91 1.99 2.851(5) 158 y
N1A H3A O2 1_555 0.91 1.99 2.877(5) 165 y
N2A H4A O1D 1_556 0.88 1.89 2.767(4) 172 y
N1B H1B O8 1_555 0.91 1.95 2.816(5) 159 y
N1B H2B O9 1_555 0.91 2.00 2.876(5) 161 y
N1B H3B O3C 1_555 0.91 1.87 2.770(5) 168 y
N2B H4B O3C 1_555 0.88 1.97 2.844(4) 172 y
N1C H1C O3D 1_555 0.91 1.86 2.688(5) 150 y
N1C H2C O14 1_555 0.91 1.95 2.776(5) 150 y
N1C H3C O13 1_555 0.91 2.08 2.940(5) 158 y
N2C H4C O1B 1_655 0.88 2.00 2.863(5) 168 y
N1D H1D O18 1_555 0.91 2.04 2.904(5) 158 y
N1D H2D O12 1_554 0.91 1.88 2.772(5) 167 y
N1D H3D O3A 1_654 0.91 1.81 2.703(5) 166 y
N2D H4D O3A 1_654 0.88 1.97 2.827(4) 165 y
N1E H1E O3H 1_556 0.91 1.76 2.649(5) 165 y
N1E H2E O1 1_555 0.91 2.21 2.865(6) 129 y
N1E H2E O2 1_555 0.91 2.27 2.878(6) 123 y
N1E H3E O25 1_555 0.91 1.99 2.78(3) 145 y
N2E H4E O1F 1_555 0.88 2.00 2.878(5) 173 y
N1F H1F O11 1_555 0.91 1.95 2.845(5) 167 y
N1F H2F O4 1_655 0.91 1.91 2.798(5) 166 y
N1F H3F O3G 1_555 0.91 1.85 2.731(5) 162 y
N2F H4F O3G 1_555 0.88 2.06 2.927(4) 168 y
N1G H1G O13 1_555 0.91 2.17 2.979(5) 148 y
N1G H2G O16 1_555 0.91 2.00 2.867(5) 160 y
N1G H3G O3F 1_655 0.91 1.91 2.738(5) 151 y
N2G H4G O1H 1_555 0.88 1.99 2.857(4) 169 y
N1H H1H O20 1_555 0.91 2.04 2.910(5) 159 y
N1H H2H O15 1_655 0.91 1.90 2.783(5) 163 y
N1H H3H O3E 1_654 0.91 1.83 2.698(6) 158 y
N2H H4H O3E 1_654 0.88 2.02 2.890(5) 170 y
O1 H11 O1A 1_555 0.85 1.92 2.756(5) 169 y
O1 H12 O23 1_556 0.85 2.01 2.844(6) 166 y
O2 H21 O21 1_555 0.85 1.90 2.745(5) 174 y
O2 H22 O2H 1_556 0.85 2.02 2.855(5) 168 y
O3 H31 O18 1_556 0.85 2.17 2.880(5) 141 y
O3 H32 O7 1_555 0.85 1.97 2.745(6) 151 y
O4 H41 O3F 1_555 0.85 2.06 2.907(5) 171 y
O4 H42 O2E 1_555 0.85 1.90 2.713(5) 159 y
O5 H51 O2E 1_655 0.85 1.85 2.689(6) 167 y
O5 H52 O2H 1_556 0.85 2.17 2.878(5) 140 y
O6 H61 O2B 1_555 0.85 1.84 2.696(5) 176 y
O6 H62 O3 1_555 0.85 2.43 3.131(6) 139 y
O7 H71 O2B 1_555 0.85 2.10 2.860(6) 148 y
O7 H72 O2C 1_555 0.85 1.85 2.693(6) 170 y
O8 H81 O2B 1_555 0.85 2.01 2.847(5) 170 y
O8 H82 O22 1_555 0.85 1.88 2.722(5) 167 y
O9 H91 O2A 1_554 0.85 1.89 2.720(4) 164 y
O9 H92 O3D 1_555 0.85 2.11 2.925(5) 161 y
O10 H101 O2G 1_555 0.85 1.89 2.723(5) 164 y
O10 H102 O2F 1_555 0.85 2.21 2.932(5) 143 y
O11 H111 O21 1_555 0.85 2.00 2.751(5) 146 y
O11 H112 O2F 1_555 0.85 2.04 2.774(5) 144 y
O12 H121 O2C 1_555 0.85 1.92 2.729(5) 159 y
O12 H122 O3B 1_655 0.85 2.04 2.856(5) 162 y
O13 H131 O8 1_555 0.85 2.01 2.830(5) 161 y
O13 H132 O23 1_555 0.85 2.05 2.903(6) 176 y
O14 H141 O2F 1_655 0.85 1.98 2.784(5) 159 y
O14 H142 O24 1_555 0.85 2.03 2.855(6) 162 y
O15 H151 O2G 1_555 0.85 1.89 2.669(5) 151 y
O15 H152 O3H 1_555 0.85 2.04 2.855(5) 159 y
O16 H161 O11 1_555 0.85 1.96 2.780(5) 161 y
O16 H162 O6 1_555 0.85 2.20 2.975(6) 151 y
O17 H171 O24 1_555 0.85 1.94 2.773(6) 163 y
O17 H172 O2D 1_555 0.85 1.96 2.758(5) 156 y
O18 H181 O1 1_654 0.85 1.96 2.788(5) 164 y
O18 H182 O2D 1_555 0.85 1.96 2.792(5) 166 y
O19 H191 O2D 1_555 0.85 2.13 2.955(5) 162 y
O19 H192 O2A 1_654 0.85 1.94 2.738(5) 155 y
O20 H201 O1E 1_654 0.85 2.02 2.756(5) 145 y
O20 H202 O2H 1_555 0.85 2.01 2.791(5) 151 y
O21 H211 O6 1_555 0.85 1.97 2.788(6) 162 y
O21 H212 O5 1_555 0.85 1.95 2.718(6) 150 y
O22 H221 O16 1_555 0.85 1.99 2.826(6) 168 y
O22 H222 O17 1_455 0.85 1.94 2.779(6) 164 y
O23 H231 O17 1_455 0.85 2.00 2.843(6) 171 y
O23 H232 O19 1_455 0.85 1.90 2.715(5) 159 y
O24 H241 O10 1_655 0.85 1.99 2.733(6) 146 y
O24 H242 O20 1_555 0.85 1.97 2.759(6) 155 y

loop_
_geom_torsion_atom_site_label_1
_geom_torsion_atom_site_label_2
_geom_torsion_atom_site_label_3
_geom_torsion_atom_site_label_4
_geom_torsion
N1A C1A C2A C4A 173.0(4)
C5A C1A C2A C4A 51.8(4)
N1A C1A C2A C3A -64.2(4)
C5A C1A C2A C3A 174.6(4)
C6A N2A C5A O1A -4.3(7)
C6A N2A C5A C1A 174.4(3)
N1A C1A C5A O1A -55.4(5)
C2A C1A C5A O1A 65.9(5)
N1A C1A C5A N2A 125.9(4)
C2A C1A C5A N2A -112.7(4)
C5A N2A C6A C14A -60.6(5)
C5A N2A C6A C7A 178.3(4)
N2A C6A C7A C8A -174.2(3)
C14A C6A C7A C8A 64.1(4)
C6A C7A C8A C13A -85.8(5)
C6A C7A C8A C9A 91.6(6)
C13A C8A C9A C10A 0.9(10)
C7A C8A C9A C10A -176.6(7)
C8A C9A C10A C11A -2.5(13)
C9A C10A C11A C12A 2.1(14)
C10A C11A C12A C13A -0.1(12)
C9A C8A C13A C12A 1.1(8)
C7A C8A C13A C12A 178.6(5)
C11A C12A C13A C8A -1.5(10)
N2A C6A C14A O3A 132.3(4)
C7A C6A C14A O3A -108.0(4)
N2A C6A C14A O2A -48.9(5)
C7A C6A C14A O2A 70.9(5)
N1B C1B C2B C4B 172.8(4)
C5B C1B C2B C4B 49.8(5)
N1B C1B C2B C3B -63.3(5)
C5B C1B C2B C3B 173.7(4)
C6B N2B C5B O1B 4.3(6)
C6B N2B C5B C1B -172.8(3)
N1B C1B C5B O1B 133.2(4)
C2B C1B C5B O1B -103.2(4)
N1B C1B C5B N2B -49.6(5)
C2B C1B C5B N2B 74.0(4)
C5B N2B C6B C14B -101.0(4)
C5B N2B C6B C7B 135.7(4)
N2B C6B C7B C8B -61.5(4)
C14B C6B C7B C8B 172.9(3)
C6B C7B C8B C13B -74.3(5)
C6B C7B C8B C9B 102.8(5)
C13B C8B C9B C10B 0.4(8)
C7B C8B C9B C10B -176.8(5)
C8B C9B C10B C11B 0.4(9)
C9B C10B C11B C12B -1.2(10)
C10B C11B C12B C13B 1.2(10)
C9B C8B C13B C12B -0.4(8)
C7B C8B C13B C12B 176.8(5)
C11B C12B C13B C8B -0.4(9)
N2B C6B C14B O2B -10.4(5)
C7B C6B C14B O2B 112.5(4)
N2B C6B C14B O3B 172.1(4)
C7B C6B C14B O3B -64.9(5)
N1C C1C C2C C4C -173.2(4)
C5C C1C C2C C4C 68.3(5)
N1C C1C C2C C3C 59.8(5)
C5C C1C C2C C3C -58.7(5)
C6C N2C C5C O1C -2.2(7)
C6C N2C C5C C1C 179.8(4)
N1C C1C C5C O1C -37.3(6)
C2C C1C C5C O1C 83.3(5)
N1C C1C C5C N2C 140.8(4)
C2C C1C C5C N2C -98.6(5)
C5C N2C C6C C7C 174.7(4)
C5C N2C C6C C14C -61.9(5)
N2C C6C C7C C8C -168.5(4)
C14C C6C C7C C8C 68.2(5)
C6C C7C C8C C13C -88.6(6)
C6C C7C C8C C9C 88.2(6)
C13C C8C C9C C10C 2.0(10)
C7C C8C C9C C10C -175.0(6)
C8C C9C C10C C11C -3.4(12)
C9C C10C C11C C12C 2.3(13)
C10C C11C C12C C13C 0.0(11)
C9C C8C C13C C12C 0.4(8)
C7C C8C C13C C12C 177.2(5)
C11C C12C C13C C8C -1.4(10)
N2C C6C C14C O3C 131.1(4)
C7C C6C C14C O3C -106.0(4)
N2C C6C C14C O2C -49.5(5)
C7C C6C C14C O2C 73.4(4)
N1M C1M C2M C3M -61(3)
C5M C1M C2M C3M -179(3)
N1M C1M C2M C4M 176(3)
C5M C1M C2M C4M 57(3)
N1M C1M C5M O1M -54(5)
C2M C1M C5M O1M 66(5)
N1D C1D C2D C3D -62.7(5)
C5D C1D C2D C3D 174.6(4)
N1D C1D C2D C4D 174.1(4)
C5D C1D C2D C4D 51.4(5)
C6D N2D C5D O1D 3.2(6)
C6D N2D C5D C1D -174.3(3)
N1D C1D C5D O1D 125.4(4)
C2D C1D C5D O1D -110.4(4)
N1D C1D C5D N2D -57.0(4)
C2D C1D C5D N2D 67.2(4)
C5D N2D C6D C14D -92.5(4)
C5D N2D C6D C7D 142.9(4)
N2D C6D C7D C8D -65.7(4)
C14D C6D C7D C8D 167.9(3)
C6D C7D C8D C13D -70.7(5)
C6D C7D C8D C9D 106.7(5)
C13D C8D C9D C10D -0.1(8)
C7D C8D C9D C10D -177.6(5)
C8D C9D C10D C11D -0.6(9)
C9D C10D C11D C12D 0.6(10)
C10D C11D C12D C13D 0.2(10)
C9D C8D C13D C12D 0.8(8)
C7D C8D C13D C12D 178.3(5)
C11D C12D C13D C8D -0.9(9)
N2D C6D C14D O2D -11.2(5)
C7D C6D C14D O2D 113.0(4)
N2D C6D C14D O3D 169.3(3)
C7D C6D C14D O3D -66.5(5)
N1E C1E C2E C4E 173.7(5)
C5E C1E C2E C4E 57.2(6)
N1E C1E C2E C3E -63.4(5)
C5E C1E C2E C3E -179.9(4)
C6E N2E C5E O1E -1.1(7)
C6E N2E C5E C1E -179.6(4)
N1E C1E C5E O1E -42.2(5)
C2E C1E C5E O1E 77.5(5)
N1E C1E C5E N2E 136.4(4)
C2E C1E C5E N2E -103.9(5)
C5E N2E C6E C7E 177.7(4)
C5E N2E C6E C14E -59.5(5)
N2E C6E C7E C8E -169.9(4)
C14E C6E C7E C8E 67.5(5)
C6E C7E C8E C13E -85.5(6)
C6E C7E C8E C9E 92.4(6)
C13E C8E C9E C10E 1.7(10)
C7E C8E C9E C10E -176.3(7)
C8E C9E C10E C11E -2.2(13)
C9E C10E C11E C12E 1.8(14)
C10E C11E C12E C13E -0.9(12)
C9E C8E C13E C12E -0.7(9)
C7E C8E C13E C12E 177.2(5)
C11E C12E C13E C8E 0.3(10)
N2E C6E C14E O2E -47.3(5)
C7E C6E C14E O2E 74.7(5)
N2E C6E C14E O3E 134.4(4)
C7E C6E C14E O3E -103.6(5)
N1N C1N C2N C3N 67(3)
C5N C1N C2N C3N -56(2)
N1N C1N C2N C4N -59(3)
C5N C1N C2N C4N 178(3)
C6N N2N C5N O1N -7(5)
C6N N2N C5N C1N 174.6(19)
N1N C1N C5N O1N -16(4)
C2N C1N C5N O1N 108(3)
N1N C1N C5N N2N 163(3)
C2N C1N C5N N2N -73(3)
C5N N2N C6N C14N -57(3)
C5N N2N C6N C7N -179(3)
N2N C6N C7N C8N -165.1(19)
C14N C6N C7N C8N 72(2)
C6N C7N C8N C13N -88(4)
C6N C7N C8N C9N 87(4)
C13N C8N C9N C10N 5(8)
C7N C8N C9N C10N -170(5)
C8N C9N C10N C11N -13(9)
C9N C10N C11N C12N 15(9)
C10N C11N C12N C13N -9(9)
C9N C8N C13N C12N 1(8)
C7N C8N C13N C12N 177(4)
C11N C12N C13N C8N 1(9)
N2N C6N C14N O3N 132(3)
C7N C6N C14N O3N -107(4)
N2N C6N C14N O2N -45(4)
C7N C6N C14N O2N 76(4)
N1F C1F C2F C3F -63.7(5)
C5F C1F C2F C3F 173.3(4)
N1F C1F C2F C4F 173.0(4)
C5F C1F C2F C4F 49.9(5)
C6F N2F C5F O1F 4.1(6)
C6F N2F C5F C1F -173.5(3)
N1F C1F C5F O1F 130.3(4)
C2F C1F C5F O1F -106.6(5)
N1F C1F C5F N2F -52.1(5)
C2F C1F C5F N2F 71.0(4)
C5F N2F C6F C14F -94.5(4)
C5F N2F C6F C7F 142.1(4)
N2F C6F C7F C8F -62.6(4)
C14F C6F C7F C8F 171.6(3)
C6F C7F C8F C9F 102.5(5)
C6F C7F C8F C13F -75.4(5)
C13F C8F C9F C10F 2.4(8)
C7F C8F C9F C10F -175.5(5)
C8F C9F C10F C11F -3.0(9)
C9F C10F C11F C12F 2.9(10)
C10F C11F C12F C13F -2.3(10)
C9F C8F C13F C12F -1.7(8)
C7F C8F C13F C12F 176.2(5)
C11F C12F C13F C8F 1.7(9)
N2F C6F C14F O3F 161.0(4)
C7F C6F C14F O3F -76.3(5)
N2F C6F C14F O2F -22.7(5)
C7F C6F C14F O2F 100.0(4)
N1G C1G C2G C3G 59.7(4)
C5G C1G C2G C3G -60.4(4)
N1G C1G C2G C4G -68.6(4)
C5G C1G C2G C4G 171.4(3)
C6G N2G C5G O1G -1.7(6)
C6G N2G C5G C1G 176.2(3)
N1G C1G C5G O1G -21.6(5)
C2G C1G C5G O1G 102.1(4)
N1G C1G C5G N2G 160.5(4)
C2G C1G C5G N2G -75.8(4)
C5G N2G C6G C14G -59.8(5)
C5G N2G C6G C7G 178.6(4)
N2G C6G C7G C8G -168.0(4)
C14G C6G C7G C8G 70.6(5)
C6G C7G C8G C13G -93.4(6)
C6G C7G C8G C9G 85.0(7)
C13G C8G C9G C10G 1.7(12)
C7G C8G C9G C10G -176.8(7)
C8G C9G C10G C11G -1.8(15)
C9G C10G C11G C12G 0.6(15)
C10G C11G C12G C13G 0.5(13)
C9G C8G C13G C12G -0.5(10)
C7G C8G C13G C12G 177.9(6)
C11G C12G C13G C8G -0.6(11)
N2G C6G C14G O2G -47.8(5)
C7G C6G C14G O2G 72.2(5)
N2G C6G C14G O3G 132.9(4)
C7G C6G C14G O3G -107.1(4)
N1H C1H C2H C4H 176.3(4)
C5H C1H C2H C4H 53.9(5)
N1H C1H C2H C3H -60.0(5)
C5H C1H C2H C3H 177.6(4)
C6H N2H C5H O1H 5.0(7)
C6H N2H C5H C1H -170.3(3)
N1H C1H C5H O1H 135.4(4)
C2H C1H C5H O1H -101.6(5)
N1H C1H C5H N2H -49.1(5)
C2H C1H C5H N2H 73.9(4)
C5H N2H C6H C14H -102.6(4)
C5H N2H C6H C7H 133.7(4)
N2H C6H C7H C8H -63.0(4)
C14H C6H C7H C8H 171.3(3)
C6H C7H C8H C9H 106.5(5)
C6H C7H C8H C13H -72.6(5)
C13H C8H C9H C10H 1.4(8)
C7H C8H C9H C10H -177.7(5)
C8H C9H C10H C11H -2.2(9)
C9H C10H C11H C12H 2.4(10)
C10H C11H C12H C13H -1.9(10)
C9H C8H C13H C12H -0.9(8)
C7H C8H C13H C12H 178.2(5)
C11H C12H C13H C8H 1.2(9)
N2H C6H C14H O3H 159.5(4)
C7H C6H C14H O3H -77.1(4)
N2H C6H C14H O2H -23.8(5)
C7H C6H C14H O2H 99.6(4)
